data_7045240
loop_
_publ_author_name
'Fan, Qi-Jia'
'Lin, Yue-Jian'
'Hahn, F. Ekkehardt'
'Jin, Guo-Xin'

_publ_section_title
;
 Host-guest capability of a three-dimensional heterometallic macrocycle.
;
_journal_issue 7
_journal_name_full 'Dalton transactions (Cambridge, England : 2003)'
_journal_page_first 2240
_journal_page_last 2246
_journal_paper_doi 10.1039/c7dt04453d
_journal_volume 47
_journal_year 2018
_chemical_formula_sum 'C145 H200 Cu F18 N8 O43 Rh6 S6'
_chemical_formula_weight 3958.48
_space_group_crystal_system triclinic
_space_group_IT_number 2
_space_group_name_Hall '-P 1'
_space_group_name_H-M_alt 'P -1'
_symmetry_space_group_name_Hall '-P 1'
_symmetry_space_group_name_H-M 'P -1'
_atom_sites_solution_hydrogens geom
_audit_creation_method SHELXL-2014/7
_audit_update_record
;
2018-01-07 deposited with the CCDC.
2018-01-09 downloaded from the CCDC.
;
_cell_angle_alpha 94.4150(10)
_cell_angle_beta 102.6510(10)
_cell_angle_gamma 112.7280(10)
_cell_formula_units_Z 2
_cell_length_a 17.6712(13)
_cell_length_b 19.6113(16)
_cell_length_c 28.815(2)
_cell_measurement_reflns_used 7365
_cell_measurement_temperature 213(2)
_cell_measurement_theta_max 22.60
_cell_measurement_theta_min 2.28
_cell_volume 8840.9(12)
_computing_cell_refinement 'Bruker SAINT'
_computing_data_collection 'Bruker APEX2'
_computing_data_reduction 'Bruker SAINT'
_computing_molecular_graphics 'Bruker SHELXTL'
_computing_publication_material 'Bruker SHELXTL'
_computing_structure_refinement 'SHELXL-2014/7 (Sheldrick, 2014)'
_computing_structure_solution 'SHELXS-97 (Sheldrick, 2008)'
_diffrn_ambient_temperature 213(2)
_diffrn_measured_fraction_theta_full 0.989
_diffrn_measured_fraction_theta_max 0.990
_diffrn_measurement_device_type 'Bruker APEX-II CCD'
_diffrn_measurement_method '\f and \w scans'
_diffrn_radiation_type MoK\a
_diffrn_radiation_wavelength 0.71073
_diffrn_reflns_av_R_equivalents 0.0536
_diffrn_reflns_av_unetI/netI 0.1322
_diffrn_reflns_Laue_measured_fraction_full 0.989
_diffrn_reflns_Laue_measured_fraction_max 0.990
_diffrn_reflns_limit_h_max 21
_diffrn_reflns_limit_h_min -18
_diffrn_reflns_limit_k_max 21
_diffrn_reflns_limit_k_min -24
_diffrn_reflns_limit_l_max 35
_diffrn_reflns_limit_l_min -35
_diffrn_reflns_number 58302
_diffrn_reflns_point_group_measured_fraction_full 0.989
_diffrn_reflns_point_group_measured_fraction_max 0.990
_diffrn_reflns_theta_full 25.242
_diffrn_reflns_theta_max 26.000
_diffrn_reflns_theta_min 0.736
_exptl_absorpt_coefficient_mu 0.828
_exptl_absorpt_correction_T_max 0.746
_exptl_absorpt_correction_T_min 0.684
_exptl_absorpt_correction_type multi-scan
_exptl_absorpt_process_details sadabs
_exptl_crystal_colour green
_exptl_crystal_density_diffrn 1.487
_exptl_crystal_description block
_exptl_crystal_F_000 4054
_exptl_crystal_size_max 0.230
_exptl_crystal_size_mid 0.210
_exptl_crystal_size_min 0.180
_platon_squeeze_details
; 
 In asymmetric unit of this data, there were disordered 
 anions and solvents (two triflate anions, one diethyl ether, 
 two methanol and two water molecules) which could not be 
 restrained properly. Therefore, SQUEEZE algorithm was used 
 to omit them. 
;
_refine_diff_density_max 1.377
_refine_diff_density_min -1.512
_refine_diff_density_rms 0.226
_refine_ls_extinction_method none
_refine_ls_goodness_of_fit_ref 0.965
_refine_ls_hydrogen_treatment constr
_refine_ls_matrix_type full
_refine_ls_number_parameters 2050
_refine_ls_number_reflns 34417
_refine_ls_number_restraints 687
_refine_ls_restrained_S_all 0.967
_refine_ls_R_factor_all 0.1479
_refine_ls_R_factor_gt 0.0811
_refine_ls_shift/su_max 0.006
_refine_ls_shift/su_mean 0.000
_refine_ls_structure_factor_coef Fsqd
_refine_ls_weighting_details 'w=1/[\s^2^(Fo^2^)+(0.1664P)^2^] where P=(Fo^2^+2Fc^2^)/3'
_refine_ls_weighting_scheme calc
_refine_ls_wR_factor_gt 0.2247
_refine_ls_wR_factor_ref 0.2782
_reflns_Friedel_coverage 0.000
_reflns_number_gt 17204
_reflns_number_total 34417
_reflns_threshold_expression 'I > 2\s(I)'
_cod_data_source_file c7dt04453d2.cif
_cod_data_source_block 2b
_cod_depositor_comments 'Adding full bibliography for 7045239--7045244.cif.'
_cod_original_cell_volume 8841.0(12)
_cod_database_code 7045240
_shelx_shelxl_version_number 2014/7
_shelx_space_group_comment
; 
The symmetry employed for this shelxl refinement is uniquely defined 
by the following loop, which should always be used as a source of 
symmetry information in preference to the above space-group names. 
They are only intended as comments. 
;
_shelx_estimated_absorpt_t_min 0.832
_shelx_estimated_absorpt_t_max 0.865
_platon_squeeze_void_probe_radius 1.20

loop_
_space_group_symop_operation_xyz
'x, y, z'
'-x, -y, -z'

loop_
_atom_site_label
_atom_site_type_symbol
_atom_site_fract_x
_atom_site_fract_y
_atom_site_fract_z
_atom_site_U_iso_or_equiv
_atom_site_adp_type
_atom_site_occupancy
_atom_site_site_symmetry_order
_atom_site_calc_flag
_atom_site_refinement_flags_posn
_atom_site_refinement_flags_adp
_atom_site_refinement_flags_occupancy
_atom_site_disorder_assembly
_atom_site_disorder_group
Rh1 Rh 0.45233(4) 1.03784(4) 0.88110(2) 0.02759(17) Uani 1 1 d . . . . .
Rh2 Rh 0.45045(5) 0.49397(4) 0.82706(3) 0.0386(2) Uani 1 1 d . . . . .
Rh3 Rh 0.38998(5) 1.01334(4) 0.62610(3) 0.0383(2) Uani 1 1 d . . . . .
Rh4 Rh 0.25901(6) 0.39762(5) 0.56448(3) 0.0518(2) Uani 1 1 d . . . . .
Rh5 Rh -0.09051(4) 0.82388(4) 0.77388(3) 0.03305(18) Uani 1 1 d . . . . .
Rh6 Rh 0.07886(5) 0.35857(4) 0.90697(3) 0.0412(2) Uani 1 1 d . . . . .
Cu1 Cu 0.40906(8) 0.74936(6) 0.86095(4) 0.0427(3) Uani 1 1 d . . . . .
N1 N 0.4582(5) 0.8354(4) 0.8317(3) 0.0382(18) Uani 1 1 d . . . . .
N2 N 0.4479(5) 0.7015(4) 0.8154(3) 0.0344(17) Uani 1 1 d . . . . .
N3 N 0.3358(4) 0.9893(4) 0.8255(2) 0.0328(17) Uani 1 1 d . . . . .
N4 N 0.3228(5) 0.4435(4) 0.7846(3) 0.0402(18) Uani 1 1 d . . . . .
N5 N 0.3559(5) 0.8965(4) 0.6149(3) 0.0409(19) Uani 1 1 d . . . . .
N6 N 0.2871(6) 0.5155(5) 0.5748(3) 0.047(2) Uani 1 1 d . . . . .
N7 N -0.0607(5) 0.7355(4) 0.7997(3) 0.0376(18) Uani 1 1 d . . . . .
N8 N 0.0494(5) 0.4481(4) 0.8838(3) 0.044(2) Uani 1 1 d . . . . .
O1 O 0.4874(4) 0.9645(3) 0.8420(2) 0.0353(14) Uani 1 1 d . . . . .
O2 O 0.4041(4) 0.9398(3) 0.9113(2) 0.0360(14) Uani 1 1 d . . . . .
O3 O 0.3886(4) 0.8221(3) 0.9046(2) 0.0408(15) Uani 1 1 d . . . . .
O4 O 0.4632(4) 0.5910(3) 0.7969(2) 0.0382(15) Uani 1 1 d . . . . .
O5 O 0.4023(4) 0.5485(3) 0.8731(2) 0.0337(14) Uani 1 1 d . . . . .
O6 O 0.3811(4) 0.6531(4) 0.8847(2) 0.0446(16) Uani 1 1 d . . . . .
O7 O 0.3500(4) 0.9950(4) 0.6883(2) 0.0423(16) Uani 1 1 d . . . . .
O8 O 0.2665(4) 0.9870(4) 0.5885(2) 0.0455(16) Uani 1 1 d . . . . .
O9 O 0.0366(4) 0.8706(4) 0.7731(2) 0.0388(15) Uani 1 1 d . . . . .
O10 O -0.0531(4) 0.8698(4) 0.8468(2) 0.0426(16) Uani 1 1 d . . . . .
O11 O 0.2631(4) 0.4073(4) 0.6378(2) 0.0424(16) Uani 1 1 d . . . . .
O12 O 0.1324(4) 0.3813(4) 0.5484(2) 0.0502(18) Uani 1 1 d . . . . .
O13 O 0.1429(4) 0.3767(4) 0.8542(2) 0.0472(17) Uani 1 1 d . . . . .
O14 O -0.0295(4) 0.2897(4) 0.8541(3) 0.0510(18) Uani 1 1 d . . . . .
O15 O 0.7456(6) 0.4678(5) 0.8773(4) 0.088(3) Uani 1 1 d . . . . .
O16 O 0.6316(6) 0.3496(6) 0.8841(4) 0.094(3) Uani 1 1 d . . . . .
O17 O 0.7749(5) 0.3615(5) 0.8995(4) 0.083(3) Uani 1 1 d . . . . .
O18 O 0.9516(9) 0.2361(5) 0.3223(5) 0.129(5) Uani 1 1 d . . . . .
O19 O 0.9591(8) 0.3617(6) 0.3118(4) 0.108(4) Uani 1 1 d . . . . .
O20 O 1.0352(9) 0.3548(13) 0.3907(6) 0.202(8) Uani 1 1 d . U . . .
S1 S 0.71405(19) 0.38710(19) 0.87585(13) 0.0661(8) Uani 1 1 d . . . . .
S2 S 0.9658(3) 0.3113(3) 0.34456(14) 0.0905(12) Uani 1 1 d . . . . .
F1 F 0.7629(5) 0.3800(5) 0.7976(3) 0.098(3) Uani 1 1 d . . . . .
F2 F 0.6646(5) 0.2773(4) 0.8023(3) 0.087(2) Uani 1 1 d . . . . .
F3 F 0.6317(5) 0.3649(5) 0.7846(3) 0.105(3) Uani 1 1 d . . . . .
F4 F 0.8678(8) 0.3468(8) 0.3841(5) 0.155(5) Uani 1 1 d . . . . .
F5 F 0.8059(7) 0.2518(8) 0.3267(4) 0.162(5) Uani 1 1 d . . . . .
F6 F 0.8676(7) 0.2412(6) 0.3943(3) 0.125(3) Uani 1 1 d D . . . .
C1 C 0.4914(5) 0.8235(5) 0.7940(3) 0.0325(19) Uani 1 1 d . . . . .
C2 C 0.4862(6) 0.7503(5) 0.7851(3) 0.037(2) Uani 1 1 d . . . . .
C3 C 0.5160(6) 0.7275(6) 0.7472(3) 0.044(2) Uani 1 1 d . . . . .
H3 H 0.5108 0.6781 0.7400 0.053 Uiso 1 1 calc R U . . .
C4 C 0.5535(6) 0.7825(6) 0.7210(4) 0.043(2) Uani 1 1 d . . . . .
H4 H 0.5744 0.7698 0.6959 0.052 Uiso 1 1 calc R U . . .
C5 C 0.5602(6) 0.8520(6) 0.7309(3) 0.045(2) Uani 1 1 d . . . . .
H5 H 0.5862 0.8873 0.7126 0.054 Uiso 1 1 calc R U . . .
C6 C 0.5300(6) 0.8748(6) 0.7676(3) 0.046(2) Uani 1 1 d . . . . .
H6 H 0.5360 0.9247 0.7739 0.055 Uiso 1 1 calc R U . . .
C7 C 0.4584(5) 0.8984(5) 0.8514(3) 0.0294(19) Uani 1 1 d . . . . .
C8 C 0.4133(5) 0.8842(4) 0.8928(3) 0.0285(18) Uani 1 1 d . . . . .
C9 C 0.4424(6) 0.6361(5) 0.8208(3) 0.036(2) Uani 1 1 d . . . . .
C10 C 0.4072(6) 0.6110(5) 0.8629(4) 0.040(2) Uani 1 1 d . . . . .
C11 C 0.3371(5) 0.9900(4) 0.7778(3) 0.0285(18) Uani 1 1 d . . . . .
H11 H 0.3899 1.0086 0.7705 0.034 Uiso 1 1 calc R U . . .
C12 C 0.2641(5) 0.9644(4) 0.7410(3) 0.0300(19) Uani 1 1 d . . . . .
C13 C 0.1888(6) 0.9377(5) 0.7520(3) 0.037(2) Uani 1 1 d . . . . .
H13 H 0.1381 0.9196 0.7269 0.044 Uiso 1 1 calc R U . . .
C14 C 0.1840(5) 0.9361(5) 0.7995(3) 0.0274(18) Uani 1 1 d . . . . .
C15 C 0.2611(5) 0.9607(4) 0.8350(3) 0.0300(19) Uani 1 1 d . . . . .
H15 H 0.2599 0.9568 0.8672 0.036 Uiso 1 1 calc R U . . .
C16 C 0.2748(5) 0.9699(4) 0.6908(3) 0.0257(17) Uani 1 1 d . . . . .
C17 C 0.2015(6) 0.9499(7) 0.6524(3) 0.053(3) Uani 1 1 d . . . . .
H17 H 0.1486 0.9270 0.6592 0.064 Uiso 1 1 calc R U . . .
C18 C 0.2000(7) 0.9611(6) 0.6042(3) 0.049(3) Uani 1 1 d . . . . .
C19 C 0.1181(7) 0.9495(7) 0.5673(4) 0.067(3) Uani 1 1 d D U . . .
C20 C 0.0400(8) 0.9086(12) 0.5851(5) 0.129(7) Uani 1 1 d D U . . .
H20A H 0.0278 0.9450 0.6033 0.194 Uiso 1 1 calc R U . . .
H20B H 0.0512 0.8748 0.6057 0.194 Uiso 1 1 calc R U . . .
H20C H -0.0086 0.8799 0.5576 0.194 Uiso 1 1 calc R U . . .
C21 C 0.1255(11) 1.0186(10) 0.5489(7) 0.147(9) Uani 1 1 d D U . . .
H21A H 0.1331 1.0569 0.5751 0.221 Uiso 1 1 calc R U . . .
H21B H 0.0742 1.0088 0.5238 0.221 Uiso 1 1 calc R U . . .
H21C H 0.1743 1.0359 0.5357 0.221 Uiso 1 1 calc R U . . .
C22 C 0.1044(12) 0.8865(11) 0.5246(6) 0.150(9) Uani 1 1 d D U . . .
H22A H 0.0480 0.8703 0.5028 0.225 Uiso 1 1 calc R U . . .
H22B H 0.1098 0.8440 0.5378 0.225 Uiso 1 1 calc R U . . .
H22C H 0.1470 0.9065 0.5072 0.225 Uiso 1 1 calc R U . . .
C23 C 0.0986(5) 0.9058(5) 0.8102(3) 0.0304(19) Uani 1 1 d . . . . .
C24 C 0.0980(6) 0.9214(6) 0.8588(3) 0.048(3) Uani 1 1 d . . . . .
H24 H 0.1503 0.9439 0.8828 0.057 Uiso 1 1 calc R U . . .
C25 C 0.0206(6) 0.9040(6) 0.8727(4) 0.042(2) Uani 1 1 d . . . . .
C26 C 0.0273(6) 0.9336(7) 0.9255(4) 0.064(4) Uani 1 1 d D . . . .
C27 C -0.0227(11) 0.8685(8) 0.9474(5) 0.108(6) Uani 1 1 d D U . . .
H27A H -0.0819 0.8460 0.9287 0.161 Uiso 1 1 calc R U . . .
H27B H -0.0187 0.8866 0.9805 0.161 Uiso 1 1 calc R U . . .
H27C H 0.0007 0.8312 0.9469 0.161 Uiso 1 1 calc R U . . .
C28 C 0.1184(9) 0.9658(15) 0.9598(5) 0.189(11) Uani 1 1 d D U . . .
H28A H 0.1552 1.0082 0.9484 0.284 Uiso 1 1 calc R U . . .
H28B H 0.1171 0.9820 0.9921 0.284 Uiso 1 1 calc R U . . .
H28C H 0.1400 0.9272 0.9602 0.284 Uiso 1 1 calc R U . . .
C29 C -0.0173(11) 0.9888(9) 0.9227(5) 0.113(6) Uani 1 1 d D U . . .
H29A H -0.0607 0.9738 0.9400 0.169 Uiso 1 1 calc R U . . .
H29B H -0.0434 0.9874 0.8891 0.169 Uiso 1 1 calc R U . . .
H29C H 0.0247 1.0394 0.9371 0.169 Uiso 1 1 calc R U . . .
C30 C 0.3005(6) 0.4379(5) 0.7354(4) 0.038(2) Uani 1 1 d . . . . .
H30 H 0.3441 0.4569 0.7200 0.046 Uiso 1 1 calc R U . . .
C31 C 0.2183(6) 0.4062(5) 0.7080(3) 0.039(2) Uani 1 1 d . . . . .
C32 C 0.1536(6) 0.3718(5) 0.7310(3) 0.035(2) Uani 1 1 d . . . . .
H32 H 0.0968 0.3449 0.7124 0.042 Uiso 1 1 calc R U . . .
C33 C 0.1740(5) 0.3777(5) 0.7808(3) 0.034(2) Uani 1 1 d . . . . .
C34 C 0.2602(5) 0.4147(4) 0.8054(3) 0.0309(19) Uani 1 1 d . . . . .
H34 H 0.2751 0.4196 0.8393 0.037 Uiso 1 1 calc R U . . .
C35 C 0.2013(6) 0.4025(5) 0.6545(3) 0.042(2) Uani 1 1 d . . . . .
C36 C 0.1222(7) 0.3974(6) 0.6297(3) 0.049(3) Uani 1 1 d . . . . .
H36 H 0.0869 0.4033 0.6483 0.059 Uiso 1 1 calc R U . . .
C37 C 0.0894(7) 0.3841(5) 0.5785(4) 0.047(2) Uani 1 1 d . . . . .
C38 C -0.0009(8) 0.3775(8) 0.5567(4) 0.066(3) Uani 1 1 d D . . . .
C39 C -0.0574(18) 0.365(2) 0.5915(12) 0.132(14) Uani 0.61(3) 1 d . U P A 1
H39A H -0.0399 0.3385 0.6160 0.197 Uiso 0.61(3) 1 calc R U P A 1
H39B H -0.0517 0.4130 0.6070 0.197 Uiso 0.61(3) 1 calc R U P A 1
H39C H -0.1164 0.3350 0.5737 0.197 Uiso 0.61(3) 1 calc R U P A 1
C40 C -0.001(2) 0.416(2) 0.5124(15) 0.166(18) Uani 0.61(3) 1 d . U P A 1
H40A H 0.0084 0.4674 0.5220 0.250 Uiso 0.61(3) 1 calc R U P A 1
H40B H -0.0559 0.3894 0.4886 0.250 Uiso 0.61(3) 1 calc R U P A 1
H40C H 0.0436 0.4141 0.4986 0.250 Uiso 0.61(3) 1 calc R U P A 1
C41 C -0.051(3) 0.2952(13) 0.5320(17) 0.19(2) Uani 0.61(3) 1 d D U P A 1
H41A H -0.1039 0.2743 0.5416 0.284 Uiso 0.61(3) 1 calc R U P A 1
H41B H -0.0177 0.2670 0.5416 0.284 Uiso 0.61(3) 1 calc R U P A 1
H41C H -0.0647 0.2920 0.4972 0.284 Uiso 0.61(3) 1 calc R U P A 1
C39' C -0.020(2) 0.3608(19) 0.5012(7) 0.056(9) Uani 0.39(3) 1 d D U P A 2
H39D H 0.0149 0.4048 0.4902 0.083 Uiso 0.39(3) 1 calc R U P A 2
H39E H -0.0065 0.3190 0.4919 0.083 Uiso 0.39(3) 1 calc R U P A 2
H39F H -0.0795 0.3480 0.4866 0.083 Uiso 0.39(3) 1 calc R U P A 2
C40' C -0.053(2) 0.3113(17) 0.5767(14) 0.074(11) Uani 0.39(3) 1 d D U P A 2
H40D H -0.0502 0.2661 0.5623 0.111 Uiso 0.39(3) 1 calc R U P A 2
H40E H -0.1115 0.3052 0.5692 0.111 Uiso 0.39(3) 1 calc R U P A 2
H40F H -0.0297 0.3201 0.6115 0.111 Uiso 0.39(3) 1 calc R U P A 2
C41' C -0.006(3) 0.4514(19) 0.5725(12) 0.099(15) Uani 0.39(3) 1 d D U P A 2
H41D H -0.0636 0.4411 0.5748 0.149 Uiso 0.39(3) 1 calc R U P A 2
H41E H 0.0069 0.4838 0.5489 0.149 Uiso 0.39(3) 1 calc R U P A 2
H41F H 0.0340 0.4763 0.6037 0.149 Uiso 0.39(3) 1 calc R U P A 2
C42 C 0.1135(6) 0.3500(5) 0.8096(3) 0.0317(19) Uani 1 1 d . . . . .
C43 C 0.0286(6) 0.3004(5) 0.7872(4) 0.044(2) Uani 1 1 d . . . . .
H43 H 0.0143 0.2863 0.7534 0.052 Uiso 1 1 calc R U . . .
C44 C -0.0376(6) 0.2692(5) 0.8089(4) 0.043(2) Uani 1 1 d . . . . .
C45 C -0.119(2) 0.2087(17) 0.7845(10) 0.059(5) Uani 0.57(2) 1 d D U P B 1
C46 C -0.128(3) 0.177(2) 0.7321(12) 0.083(10) Uani 0.57(2) 1 d D U P B 1
H46A H -0.1425 0.2077 0.7105 0.124 Uiso 0.57(2) 1 calc R U P B 1
H46B H -0.1717 0.1258 0.7230 0.124 Uiso 0.57(2) 1 calc R U P B 1
H46C H -0.0738 0.1760 0.7298 0.124 Uiso 0.57(2) 1 calc R U P B 1
C47 C -0.137(2) 0.1473(15) 0.8162(9) 0.131(15) Uani 0.57(2) 1 d D U P B 1
H47A H -0.1060 0.1173 0.8117 0.197 Uiso 0.57(2) 1 calc R U P B 1
H47B H -0.1979 0.1153 0.8070 0.197 Uiso 0.57(2) 1 calc R U P B 1
H47C H -0.1196 0.1708 0.8499 0.197 Uiso 0.57(2) 1 calc R U P B 1
C48 C -0.1797(17) 0.2480(16) 0.7816(13) 0.109(12) Uani 0.57(2) 1 d D U P B 1
H48A H -0.2375 0.2120 0.7656 0.163 Uiso 0.57(2) 1 calc R U P B 1
H48B H -0.1770 0.2683 0.8141 0.163 Uiso 0.57(2) 1 calc R U P B 1
H48C H -0.1630 0.2886 0.7635 0.163 Uiso 0.57(2) 1 calc R U P B 1
C45' C -0.128(3) 0.223(2) 0.7754(12) 0.059(5) Uani 0.43(2) 1 d D . P B 2
C46' C -0.121(4) 0.156(3) 0.7483(17) 0.083(10) Uani 0.43(2) 1 d D . P B 2
H46D H -0.0979 0.1704 0.7212 0.124 Uiso 0.43(2) 1 calc R U P B 2
H46E H -0.1771 0.1147 0.7365 0.124 Uiso 0.43(2) 1 calc R U P B 2
H46F H -0.0836 0.1397 0.7702 0.124 Uiso 0.43(2) 1 calc R U P B 2
C47' C -0.1675(16) 0.2596(17) 0.7376(12) 0.082(11) Uani 0.43(2) 1 d D U P B 2
H47D H -0.1762 0.3000 0.7539 0.123 Uiso 0.43(2) 1 calc R U P B 2
H47E H -0.2218 0.2221 0.7176 0.123 Uiso 0.43(2) 1 calc R U P B 2
H47F H -0.1295 0.2796 0.7175 0.123 Uiso 0.43(2) 1 calc R U P B 2
C48' C -0.1904(15) 0.1950(17) 0.8084(8) 0.063(9) Uani 0.43(2) 1 d D U P B 2
H48D H -0.1907 0.1483 0.8174 0.094 Uiso 0.43(2) 1 calc R U P B 2
H48E H -0.2474 0.1869 0.7906 0.094 Uiso 0.43(2) 1 calc R U P B 2
H48F H -0.1713 0.2326 0.8373 0.094 Uiso 0.43(2) 1 calc R U P B 2
C49 C 0.4794(8) 0.4018(7) 0.8070(4) 0.052(3) Uani 1 1 d . . . . .
C50 C 0.5415(9) 0.4662(9) 0.8015(5) 0.079(4) Uani 1 1 d D U . . .
C51 C 0.5826(7) 0.5135(6) 0.8493(6) 0.071(4) Uani 1 1 d D U . . .
C52 C 0.5413(8) 0.4784(7) 0.8829(4) 0.064(3) Uani 1 1 d . . . . .
C53 C 0.4749(6) 0.4066(6) 0.8568(4) 0.048(3) Uani 1 1 d . . . . .
C54 C 0.4275(10) 0.3400(9) 0.7671(5) 0.091(5) Uani 1 1 d . . . . .
H54A H 0.4427 0.3535 0.7377 0.137 Uiso 1 1 calc R U . . .
H54B H 0.3678 0.3291 0.7631 0.137 Uiso 1 1 calc R U . . .
H54C H 0.4372 0.2959 0.7737 0.137 Uiso 1 1 calc R U . . .
C55 C 0.5674(12) 0.4902(12) 0.7565(8) 0.143(8) Uani 1 1 d . U . . .
H55A H 0.5436 0.4468 0.7308 0.214 Uiso 1 1 calc R U . . .
H55B H 0.6291 0.5122 0.7635 0.214 Uiso 1 1 calc R U . . .
H55C H 0.5462 0.5271 0.7464 0.214 Uiso 1 1 calc R U . . .
C56 C 0.6562(9) 0.5862(10) 0.8586(8) 0.131(7) Uani 1 1 d . U . . .
H56A H 0.6658 0.6128 0.8906 0.197 Uiso 1 1 calc R U . . .
H56B H 0.6450 0.6157 0.8346 0.197 Uiso 1 1 calc R U . . .
H56C H 0.7063 0.5781 0.8567 0.197 Uiso 1 1 calc R U . . .
C57 C 0.5649(11) 0.5079(10) 0.9339(5) 0.113(6) Uani 1 1 d . U . . .
H57A H 0.6232 0.5457 0.9436 0.169 Uiso 1 1 calc R U . . .
H57B H 0.5601 0.4675 0.9521 0.169 Uiso 1 1 calc R U . . .
H57C H 0.5272 0.5304 0.9403 0.169 Uiso 1 1 calc R U . . .
C58 C 0.4202(9) 0.3438(7) 0.8768(5) 0.073(4) Uani 1 1 d . . . . .
H58A H 0.3779 0.3048 0.8504 0.109 Uiso 1 1 calc R U . . .
H58B H 0.3918 0.3623 0.8965 0.109 Uiso 1 1 calc R U . . .
H58C H 0.4553 0.3233 0.8964 0.109 Uiso 1 1 calc R U . . .
C59 C 0.4416(6) 1.1388(5) 0.9061(3) 0.035(2) Uani 1 1 d . . . . .
C60 C 0.4856(6) 1.1168(5) 0.9459(3) 0.042(2) Uani 1 1 d . . . . .
C61 C 0.5630(6) 1.1168(6) 0.9358(3) 0.046(2) Uani 1 1 d . . . . .
C62 C 0.5656(5) 1.1387(4) 0.8917(3) 0.035(2) Uani 1 1 d . . . . .
C63 C 0.4926(5) 1.1535(4) 0.8728(3) 0.0304(19) Uani 1 1 d . . . . .
C64 C 0.3582(7) 1.1465(6) 0.9013(4) 0.054(3) Uani 1 1 d . . . . .
H64A H 0.3689 1.1940 0.9202 0.081 Uiso 1 1 calc R U . . .
H64B H 0.3198 1.1056 0.9131 0.081 Uiso 1 1 calc R U . . .
H64C H 0.3324 1.1447 0.8676 0.081 Uiso 1 1 calc R U . . .
C65 C 0.4524(8) 1.0923(6) 0.9885(4) 0.060(3) Uani 1 1 d . . . . .
H65A H 0.4728 1.1354 1.0140 0.089 Uiso 1 1 calc R U . . .
H65B H 0.4724 1.0555 1.0002 0.089 Uiso 1 1 calc R U . . .
H65C H 0.3906 1.0700 0.9786 0.089 Uiso 1 1 calc R U . . .
C66 C 0.6268(7) 1.0987(7) 0.9708(4) 0.070(4) Uani 1 1 d . . . . .
H66A H 0.6167 1.0467 0.9615 0.105 Uiso 1 1 calc R U . . .
H66B H 0.6206 1.1065 1.0032 0.105 Uiso 1 1 calc R U . . .
H66C H 0.6840 1.1313 0.9702 0.105 Uiso 1 1 calc R U . . .
C67 C 0.6342(6) 1.1412(6) 0.8669(4) 0.055(3) Uani 1 1 d . . . . .
H67A H 0.6852 1.1870 0.8808 0.083 Uiso 1 1 calc R U . . .
H67B H 0.6137 1.1400 0.8326 0.083 Uiso 1 1 calc R U . . .
H67C H 0.6473 1.0981 0.8714 0.083 Uiso 1 1 calc R U . . .
C68 C 0.4730(6) 1.1806(6) 0.8248(4) 0.046(2) Uani 1 1 d . . . . .
H68A H 0.5011 1.2350 0.8300 0.069 Uiso 1 1 calc R U . . .
H68B H 0.4119 1.1646 0.8127 0.069 Uiso 1 1 calc R U . . .
H68C H 0.4935 1.1593 0.8014 0.069 Uiso 1 1 calc R U . . .
C69 C 0.3240(7) 0.8546(6) 0.5692(4) 0.053(3) Uani 1 1 d . . . . .
H69 H 0.3101 0.8772 0.5429 0.064 Uiso 1 1 calc R U . . .
C70 C 0.3119(7) 0.7825(6) 0.5607(4) 0.055(3) Uani 1 1 d . . . . .
H70 H 0.2897 0.7564 0.5286 0.066 Uiso 1 1 calc R U . . .
C71 C 0.3310(6) 0.7442(6) 0.5977(3) 0.043(2) Uani 1 1 d . . . . .
C72 C 0.3635(7) 0.7884(7) 0.6442(4) 0.056(3) Uani 1 1 d . . . . .
H72 H 0.3771 0.7670 0.6712 0.067 Uiso 1 1 calc R U . . .
C73 C 0.3758(7) 0.8632(6) 0.6509(4) 0.050(3) Uani 1 1 d . . . . .
H73 H 0.3994 0.8914 0.6824 0.060 Uiso 1 1 calc R U . . .
C74 C 0.2433(7) 0.5438(6) 0.5442(4) 0.058(3) Uani 1 1 d . . . . .
H74 H 0.2003 0.5105 0.5174 0.070 Uiso 1 1 calc R U . . .
C75 C 0.2564(7) 0.6154(6) 0.5493(4) 0.050(3) Uani 1 1 d . . . . .
H75 H 0.2250 0.6318 0.5256 0.060 Uiso 1 1 calc R U . . .
C76 C 0.3179(6) 0.6675(6) 0.5903(4) 0.046(2) Uani 1 1 d . . . . .
C77 C 0.3665(7) 0.6394(6) 0.6209(4) 0.054(3) Uani 1 1 d . . . . .
H77 H 0.4113 0.6716 0.6475 0.064 Uiso 1 1 calc R U . . .
C78 C 0.3483(8) 0.5628(7) 0.6120(4) 0.060(3) Uani 1 1 d . . . . .
H78 H 0.3809 0.5443 0.6333 0.072 Uiso 1 1 calc R U . . .
C79 C -0.0092(6) 0.7114(5) 0.7808(3) 0.042(2) Uani 1 1 d . . . . .
H79 H 0.0127 0.7329 0.7559 0.050 Uiso 1 1 calc R U . . .
C80 C 0.0100(6) 0.6560(6) 0.7984(4) 0.046(2) Uani 1 1 d . . . . .
H80 H 0.0447 0.6396 0.7843 0.055 Uiso 1 1 calc R U . . .
C81 C -0.0170(5) 0.6226(5) 0.8347(3) 0.037(2) Uani 1 1 d . . . . .
C82 C -0.0709(7) 0.6469(6) 0.8527(4) 0.048(3) Uani 1 1 d . . . . .
H82 H -0.0941 0.6243 0.8770 0.058 Uiso 1 1 calc R U . . .
C83 C -0.0912(6) 0.7037(6) 0.8359(4) 0.045(2) Uani 1 1 d . . . . .
H83 H -0.1262 0.7203 0.8494 0.054 Uiso 1 1 calc R U . . .
C84 C 0.1074(6) 0.5081(6) 0.8729(4) 0.044(2) Uani 1 1 d . . . . .
H84 H 0.1620 0.5104 0.8744 0.053 Uiso 1 1 calc R U . . .
C85 C 0.0871(6) 0.5679(6) 0.8592(4) 0.044(2) Uani 1 1 d . . . . .
H85 H 0.1292 0.6113 0.8538 0.053 Uiso 1 1 calc R U . . .
C86 C 0.0058(6) 0.5626(5) 0.8538(3) 0.040(2) Uani 1 1 d . . . . .
C87 C -0.0513(6) 0.5033(5) 0.8662(3) 0.039(2) Uani 1 1 d . . . . .
H87 H -0.1057 0.5009 0.8655 0.047 Uiso 1 1 calc R U . . .
C88 C -0.0289(6) 0.4448(6) 0.8803(3) 0.046(3) Uani 1 1 d . . . . .
H88 H -0.0699 0.4024 0.8875 0.055 Uiso 1 1 calc R U . . .
C89 C 0.4397(8) 1.1183(6) 0.6013(4) 0.063(3) Uani 1 1 d . . . . .
C90 C 0.4795(8) 1.1287(6) 0.6505(4) 0.070(4) Uani 1 1 d . . . . .
C91 C 0.5216(7) 1.0802(8) 0.6561(4) 0.069(4) Uani 1 1 d D . . . .
C92 C 0.5104(6) 1.0391(6) 0.6103(4) 0.049(3) Uani 1 1 d D . . . .
C93 C 0.4545(7) 1.0619(6) 0.5756(4) 0.049(3) Uani 1 1 d . . . . .
C94 C 0.4793(12) 1.1849(8) 0.6891(6) 0.108(6) Uani 1 1 d . . . . .
H94A H 0.5055 1.1781 0.7206 0.162 Uiso 1 1 calc R U . . .
H94B H 0.4210 1.1773 0.6872 0.162 Uiso 1 1 calc R U . . .
H94C H 0.5111 1.2354 0.6843 0.162 Uiso 1 1 calc R U . . .
C95 C 0.5728(8) 1.0705(10) 0.7045(4) 0.111(6) Uani 1 1 d D U . . .
H95A H 0.6064 1.1193 0.7252 0.167 Uiso 1 1 calc R U . . .
H95B H 0.6103 1.0480 0.6980 0.167 Uiso 1 1 calc R U . . .
H95C H 0.5336 1.0383 0.7206 0.167 Uiso 1 1 calc R U . . .
C96 C 0.5411(9) 0.9787(9) 0.5986(5) 0.092(5) Uani 1 1 d D U . . .
H96A H 0.5999 1.0024 0.5976 0.139 Uiso 1 1 calc R U . . .
H96B H 0.5060 0.9477 0.5675 0.139 Uiso 1 1 calc R U . . .
H96C H 0.5368 0.9477 0.6234 0.139 Uiso 1 1 calc R U . . .
C97 C 0.4253(8) 1.0325(7) 0.5215(4) 0.079(4) Uani 1 1 d . U . . .
H97A H 0.3665 1.0249 0.5091 0.119 Uiso 1 1 calc R U . . .
H97B H 0.4299 0.9851 0.5153 0.119 Uiso 1 1 calc R U . . .
H97C H 0.4608 1.0687 0.5056 0.119 Uiso 1 1 calc R U . . .
C98 C 0.3914(10) 1.1613(7) 0.5771(5) 0.088(5) Uani 1 1 d . . . . .
H98A H 0.3722 1.1836 0.6008 0.132 Uiso 1 1 calc R U . . .
H98B H 0.3426 1.1272 0.5514 0.132 Uiso 1 1 calc R U . . .
H98C H 0.4287 1.2007 0.5638 0.132 Uiso 1 1 calc R U . . .
C99 C 0.2612(9) 0.2907(7) 0.5461(5) 0.070(3) Uani 1 1 d . . . . .
C100 C 0.2335(11) 0.3134(9) 0.5024(5) 0.096(5) Uani 1 1 d . . . . .
C101 C 0.2978(15) 0.3787(12) 0.4992(7) 0.116(6) Uani 1 1 d . U . . .
C102 C 0.3702(10) 0.4055(8) 0.5451(7) 0.102(5) Uani 1 1 d D U . . .
C103 C 0.3450(8) 0.3447(7) 0.5718(5) 0.067(3) Uani 1 1 d D U . . .
C104 C 0.2122(11) 0.2212(9) 0.5648(7) 0.122(6) Uani 1 1 d . U . . .
H10A H 0.1568 0.2196 0.5652 0.183 Uiso 1 1 calc R U . . .
H10B H 0.2437 0.2228 0.5973 0.183 Uiso 1 1 calc R U . . .
H10C H 0.2047 0.1767 0.5438 0.183 Uiso 1 1 calc R U . . .
C105 C 0.1516(15) 0.2862(12) 0.4628(7) 0.158(8) Uani 1 1 d . U . . .
H10D H 0.1441 0.3289 0.4513 0.237 Uiso 1 1 calc R U . . .
H10E H 0.1042 0.2581 0.4753 0.237 Uiso 1 1 calc R U . . .
H10F H 0.1539 0.2539 0.4363 0.237 Uiso 1 1 calc R U . . .
C106 C 0.2953(19) 0.4239(16) 0.4596(8) 0.205(11) Uani 1 1 d . U . . .
H10G H 0.3493 0.4674 0.4663 0.307 Uiso 1 1 calc R U . . .
H10H H 0.2854 0.3932 0.4290 0.307 Uiso 1 1 calc R U . . .
H10I H 0.2497 0.4403 0.4579 0.307 Uiso 1 1 calc R U . . .
C107 C 0.4528(11) 0.4685(10) 0.5557(8) 0.143(8) Uani 1 1 d D U . . .
H10J H 0.4721 0.4893 0.5899 0.215 Uiso 1 1 calc R U . . .
H10K H 0.4481 0.5068 0.5373 0.215 Uiso 1 1 calc R U . . .
H10L H 0.4933 0.4515 0.5469 0.215 Uiso 1 1 calc R U . . .
C108 C 0.3978(10) 0.3476(8) 0.6205(6) 0.099(5) Uani 1 1 d . . . . .
H10M H 0.3616 0.3164 0.6384 0.148 Uiso 1 1 calc R U . . .
H10N H 0.4260 0.3991 0.6378 0.148 Uiso 1 1 calc R U . . .
H10O H 0.4403 0.3293 0.6170 0.148 Uiso 1 1 calc R U . . .
C109 C -0.2240(6) 0.7654(6) 0.7427(4) 0.048(3) Uani 1 1 d . . . . .
C110 C -0.2066(7) 0.8397(7) 0.7593(4) 0.057(3) Uani 1 1 d . . . . .
C111 C -0.1458(9) 0.8880(7) 0.7347(5) 0.070(4) Uani 1 1 d . . . . .
C112 C -0.1363(6) 0.8388(7) 0.7019(4) 0.052(3) Uani 1 1 d . . . . .
C113 C -0.1820(6) 0.7620(6) 0.7057(4) 0.050(3) Uani 1 1 d . . . . .
C114 C -0.2839(8) 0.6994(9) 0.7596(5) 0.087(5) Uani 1 1 d . . . . .
H11A H -0.3008 0.7177 0.7861 0.131 Uiso 1 1 calc R U . . .
H11B H -0.2553 0.6678 0.7704 0.131 Uiso 1 1 calc R U . . .
H11C H -0.3341 0.6704 0.7330 0.131 Uiso 1 1 calc R U . . .
C115 C -0.2294(9) 0.8763(9) 0.7990(5) 0.093(5) Uani 1 1 d . U . . .
H11D H -0.2889 0.8479 0.7974 0.140 Uiso 1 1 calc R U . . .
H11E H -0.2200 0.9273 0.7948 0.140 Uiso 1 1 calc R U . . .
H11F H -0.1940 0.8773 0.8301 0.140 Uiso 1 1 calc R U . . .
C116 C -0.1158(10) 0.9690(8) 0.7410(7) 0.104(5) Uani 1 1 d . U . . .
H11G H -0.0548 0.9916 0.7450 0.155 Uiso 1 1 calc R U . . .
H11H H -0.1282 0.9871 0.7694 0.155 Uiso 1 1 calc R U . . .
H11I H -0.1443 0.9824 0.7128 0.155 Uiso 1 1 calc R U . . .
C117 C -0.0808(9) 0.8605(9) 0.6678(5) 0.083(4) Uani 1 1 d . U . . .
H11J H -0.1152 0.8595 0.6363 0.124 Uiso 1 1 calc R U . . .
H11K H -0.0552 0.8252 0.6648 0.124 Uiso 1 1 calc R U . . .
H11L H -0.0363 0.9107 0.6803 0.124 Uiso 1 1 calc R U . . .
C118 C -0.1882(9) 0.6923(9) 0.6785(4) 0.090(5) Uani 1 1 d . U . . .
H11M H -0.2164 0.6500 0.6932 0.135 Uiso 1 1 calc R U . . .
H11N H -0.1314 0.6964 0.6792 0.135 Uiso 1 1 calc R U . . .
H11O H -0.2207 0.6846 0.6453 0.135 Uiso 1 1 calc R U . . .
C119 C 0.1010(9) 0.2812(7) 0.9496(4) 0.065(3) Uani 1 1 d . U . . .
C120 C 0.1788(8) 0.3498(7) 0.9606(4) 0.057(3) Uani 1 1 d . U . . .
C121 C 0.1601(10) 0.4080(7) 0.9780(4) 0.068(4) Uani 1 1 d . U . . .
C122 C 0.0757(12) 0.3740(10) 0.9788(5) 0.085(5) Uani 1 1 d D . . . .
C123 C 0.0376(9) 0.2987(9) 0.9624(5) 0.073(4) Uani 1 1 d . . . . .
C124 C 0.0937(11) 0.2056(7) 0.9279(5) 0.096(5) Uani 1 1 d . . . . .
H12A H 0.1334 0.2127 0.9082 0.145 Uiso 1 1 calc R U . . .
H12B H 0.0361 0.1760 0.9079 0.145 Uiso 1 1 calc R U . . .
H12C H 0.1071 0.1795 0.9535 0.145 Uiso 1 1 calc R U . . .
C125 C 0.2616(9) 0.3588(9) 0.9493(5) 0.087(4) Uani 1 1 d . . . . .
H12D H 0.2585 0.3098 0.9377 0.130 Uiso 1 1 calc R U . . .
H12E H 0.2709 0.3897 0.9247 0.130 Uiso 1 1 calc R U . . .
H12F H 0.3083 0.3826 0.9784 0.130 Uiso 1 1 calc R U . . .
C126 C 0.2211(11) 0.4880(7) 0.9969(6) 0.111(6) Uani 1 1 d . U . . .
H12G H 0.1908 0.5166 1.0061 0.166 Uiso 1 1 calc R U . . .
H12H H 0.2473 0.5089 0.9720 0.166 Uiso 1 1 calc R U . . .
H12I H 0.2649 0.4907 1.0249 0.166 Uiso 1 1 calc R U . . .
C127 C 0.0297(12) 0.4133(11) 1.0021(5) 0.123(7) Uani 1 1 d D U . . .
H12J H 0.0403 0.4110 1.0363 0.185 Uiso 1 1 calc R U . . .
H12K H -0.0311 0.3883 0.9867 0.185 Uiso 1 1 calc R U . . .
H12L H 0.0507 0.4654 0.9979 0.185 Uiso 1 1 calc R U . . .
C128 C -0.0513(12) 0.2445(11) 0.9567(6) 0.126(7) Uani 1 1 d . . . . .
H12M H -0.0620 0.2413 0.9883 0.189 Uiso 1 1 calc R U . . .
H12N H -0.0598 0.1954 0.9413 0.189 Uiso 1 1 calc R U . . .
H12O H -0.0903 0.2613 0.9369 0.189 Uiso 1 1 calc R U . . .
C129 C 0.6908(7) 0.3496(7) 0.8117(5) 0.063(3) Uani 1 1 d . . . . .
C130 C 0.8744(12) 0.2836(10) 0.3616(6) 0.093(5) Uani 1 1 d D . . . .
S3 S 0.3657(4) 0.2261(6) 0.0865(3) 0.097(3) Uani 0.611(11) 1 d D U P C 1
O21 O 0.4306(15) 0.2059(15) 0.0774(10) 0.125(10) Uani 0.611(11) 1 d D U P C 1
O22 O 0.412(3) 0.3026(14) 0.0810(18) 0.218(16) Uani 0.611(11) 1 d D U P C 1
O23 O 0.3407(11) 0.2289(10) 0.1274(5) 0.086(5) Uani 0.611(11) 1 d D U P C 1
C131 C 0.278(2) 0.1986(18) 0.0395(12) 0.130(9) Uani 0.611(11) 1 d D U P C 1
F7 F 0.219(3) 0.1290(17) 0.0353(15) 0.196(12) Uani 0.611(11) 1 d D U P C 1
F8 F 0.233(2) 0.237(2) 0.0495(15) 0.209(12) Uani 0.611(11) 1 d D U P C 1
F9 F 0.2924(19) 0.1852(19) -0.0023(9) 0.203(11) Uani 0.611(11) 1 d D U P C 1
S3' S 0.3806(6) 0.2478(6) 0.0506(4) 0.077(4) Uani 0.389(11) 1 d D U P C 2
O21' O 0.393(4) 0.1918(18) 0.0739(14) 0.145(17) Uani 0.389(11) 1 d D U P C 2
O22' O 0.4185(16) 0.3228(10) 0.0788(10) 0.070(7) Uani 0.389(11) 1 d D U P C 2
O23' O 0.362(2) 0.2457(17) 0.0004(6) 0.115(11) Uani 0.389(11) 1 d D U P C 2
C231 C 0.275(2) 0.216(2) 0.0622(11) 0.133(10) Uani 0.389(11) 1 d D U P C 2
F7' F 0.219(3) 0.1441(18) 0.0442(16) 0.146(10) Uani 0.389(11) 1 d D U P C 2
F8' F 0.2335(19) 0.2558(18) 0.0399(10) 0.087(7) Uani 0.389(11) 1 d D U P C 2
F9' F 0.270(2) 0.2253(16) 0.1079(9) 0.153(13) Uani 0.389(11) 1 d D U P C 2
S4 S 0.2035(5) 0.1923(5) 0.7916(3) 0.057(3) Uani 0.392(11) 1 d D U P D 1
O24 O 0.210(4) 0.246(3) 0.834(2) 0.121(15) Uani 0.392(11) 1 d . U P D 1
O25 O 0.2681(19) 0.164(2) 0.7924(10) 0.079(9) Uani 0.392(11) 1 d D U P D 1
O26 O 0.1821(17) 0.2128(13) 0.7430(9) 0.060(6) Uani 0.392(11) 1 d . U P D 1
C132 C 0.114(2) 0.1101(16) 0.7939(12) 0.116(10) Uani 0.392(11) 1 d D U P D 1
F10 F 0.158(3) 0.114(2) 0.8400(14) 0.145(12) Uani 0.392(11) 1 d D U P D 1
F11 F 0.060(3) 0.136(3) 0.8070(15) 0.133(12) Uani 0.392(11) 1 d D U P D 1
F12 F 0.0887(14) 0.0614(16) 0.7525(11) 0.119(10) Uani 0.392(11) 1 d D U P D 1
S4' S 0.1872(5) 0.1371(5) 0.7520(4) 0.111(3) Uani 0.608(11) 1 d D U P D 2
O24' O 0.2681(13) 0.1403(11) 0.7715(10) 0.119(9) Uani 0.608(11) 1 d . U P D 2
O25' O 0.1214(13) 0.0646(12) 0.7241(9) 0.133(9) Uani 0.608(11) 1 d D U P D 2
O26' O 0.196(2) 0.1902(15) 0.7203(11) 0.222(17) Uani 0.608(11) 1 d D U P D 2
C232 C 0.153(2) 0.1533(18) 0.8014(11) 0.119(8) Uani 0.608(11) 1 d D U P D 2
F10' F 0.0619(19) 0.1436(18) 0.7843(10) 0.135(8) Uani 0.608(11) 1 d . U P D 2
F11' F 0.1289(14) 0.0814(10) 0.8277(9) 0.119(7) Uani 0.608(11) 1 d . U P D 2
F12' F 0.206(2) 0.2175(17) 0.8346(13) 0.139(11) Uani 0.608(11) 1 d D U P D 2
O33 O 0.2616(5) 0.7048(4) 0.8183(3) 0.0566(19) Uani 1 1 d . . . . .
O34 O 0.2284(6) 0.5803(5) 0.7555(3) 0.078(2) Uani 1 1 d . . . . .
H34A H 0.1756 0.5628 0.7463 0.117 Uiso 1 1 calc R U . . .
O35 O 1.0529(8) 0.5138(8) 0.7184(5) 0.118(4) Uani 1 1 d . . . . .
H35 H 1.0441 0.5514 0.7132 0.177 Uiso 1 1 calc R U . . .
O36 O 0.1254(9) 0.7388(10) 0.9448(6) 0.172(7) Uani 1 1 d D . . . .
H36A H 0.1575 0.7395 0.9708 0.258 Uiso 1 1 calc DR U . . .
O38 O 0.2273(10) 0.6893(9) 0.0097(4) 0.155(6) Uani 1 1 d . . . . .
O37 O 0.3403(16) 0.0360(14) 0.0779(10) 0.263(12) Uani 1 1 d D . . . .
H37 H 0.3457 0.0761 0.0685 0.395 Uiso 1 1 calc DR U . . .
C136 C 0.2619(9) 0.5990(7) 0.7165(5) 0.074(4) Uani 1 1 d . . . . .
H13J H 0.2642 0.6479 0.7109 0.112 Uiso 1 1 calc R U . . .
H13K H 0.2259 0.5616 0.6878 0.112 Uiso 1 1 calc R U . . .
H13L H 0.3189 0.6007 0.7235 0.112 Uiso 1 1 calc R U . . .
C135 C 0.2380(9) 0.7552(10) 0.7917(6) 0.102(6) Uani 1 1 d . . . . .
H13A H 0.2198 0.7844 0.8118 0.153 Uiso 1 1 calc R U . . .
H13B H 0.1917 0.7268 0.7631 0.153 Uiso 1 1 calc R U . . .
H13C H 0.2866 0.7887 0.7821 0.153 Uiso 1 1 calc R U . . .
C137 C 0.9847(10) 0.4623(9) 0.7274(6) 0.093(5) Uani 1 1 d . . . . .
H13D H 1.0023 0.4443 0.7565 0.140 Uiso 1 1 calc R U . . .
H13E H 0.9562 0.4206 0.7004 0.140 Uiso 1 1 calc R U . . .
H13F H 0.9458 0.4846 0.7319 0.140 Uiso 1 1 calc R U . . .
C139 C 0.280(2) 0.0183(19) 0.1062(12) 0.25(2) Uani 1 1 d D . . . .
H13G H 0.3049 0.0072 0.1366 0.379 Uiso 1 1 calc R U . . .
H13H H 0.2289 -0.0251 0.0887 0.379 Uiso 1 1 calc R U . . .
H13I H 0.2666 0.0609 0.1124 0.379 Uiso 1 1 calc R U . . .
C138 C 0.1757(12) 0.7813(13) 0.9150(6) 0.139(8) Uani 1 1 d D U . . .

loop_
_atom_site_aniso_label
_atom_site_aniso_U_11
_atom_site_aniso_U_22
_atom_site_aniso_U_33
_atom_site_aniso_U_23
_atom_site_aniso_U_13
_atom_site_aniso_U_12
Rh1 0.0320(4) 0.0239(3) 0.0242(3) 0.0034(3) 0.0042(3) 0.0107(3)
Rh2 0.0349(4) 0.0313(4) 0.0520(5) 0.0088(3) 0.0064(3) 0.0188(3)
Rh3 0.0439(4) 0.0431(5) 0.0271(4) 0.0055(3) 0.0161(3) 0.0139(4)
Rh4 0.0711(6) 0.0425(5) 0.0467(5) 0.0017(4) 0.0295(4) 0.0226(4)
Rh5 0.0322(4) 0.0356(4) 0.0344(4) 0.0087(3) 0.0092(3) 0.0167(3)
Rh6 0.0585(5) 0.0412(4) 0.0356(4) 0.0131(3) 0.0177(4) 0.0291(4)
Cu1 0.0679(8) 0.0303(6) 0.0395(7) 0.0082(5) 0.0248(6) 0.0245(6)
N1 0.053(5) 0.029(4) 0.031(4) 0.006(3) 0.007(4) 0.017(4)
N2 0.045(4) 0.023(4) 0.036(4) 0.000(3) 0.009(3) 0.016(3)
N3 0.024(4) 0.051(5) 0.023(4) 0.005(3) 0.002(3) 0.018(3)
N4 0.037(4) 0.043(5) 0.042(5) 0.003(4) 0.008(4) 0.020(4)
N5 0.051(5) 0.028(4) 0.034(4) 0.003(3) 0.008(4) 0.009(4)
N6 0.058(5) 0.038(5) 0.034(4) -0.005(4) 0.010(4) 0.013(4)
N7 0.042(4) 0.041(5) 0.027(4) 0.008(3) 0.006(3) 0.016(4)
N8 0.044(5) 0.042(5) 0.047(5) 0.028(4) 0.013(4) 0.014(4)
O1 0.037(3) 0.032(3) 0.038(3) 0.005(3) 0.009(3) 0.016(3)
O2 0.049(4) 0.028(3) 0.031(3) 0.010(3) 0.015(3) 0.014(3)
O3 0.064(4) 0.035(4) 0.034(3) 0.015(3) 0.027(3) 0.023(3)
O4 0.039(3) 0.040(4) 0.048(4) 0.012(3) 0.017(3) 0.026(3)
O5 0.041(3) 0.013(3) 0.043(4) 0.003(3) 0.006(3) 0.009(2)
O6 0.060(4) 0.040(4) 0.041(4) 0.013(3) 0.019(3) 0.025(3)
O7 0.039(4) 0.065(5) 0.032(3) 0.015(3) 0.018(3) 0.027(3)
O8 0.051(4) 0.060(4) 0.028(3) 0.014(3) 0.019(3) 0.021(3)
O9 0.032(3) 0.053(4) 0.032(3) 0.012(3) 0.008(3) 0.019(3)
O10 0.040(4) 0.063(5) 0.039(4) 0.011(3) 0.019(3) 0.031(3)
O11 0.051(4) 0.052(4) 0.035(4) 0.008(3) 0.020(3) 0.027(3)
O12 0.056(4) 0.042(4) 0.035(4) -0.003(3) 0.007(3) 0.007(3)
O13 0.051(4) 0.049(4) 0.040(4) 0.019(3) 0.009(3) 0.019(3)
O14 0.043(4) 0.051(4) 0.065(5) 0.020(4) 0.026(4) 0.017(3)
O15 0.074(6) 0.068(6) 0.111(8) -0.003(5) 0.016(5) 0.025(5)
O16 0.072(6) 0.119(8) 0.126(8) 0.047(7) 0.063(6) 0.053(6)
O17 0.067(6) 0.082(6) 0.104(7) 0.028(6) 0.019(5) 0.035(5)
O18 0.185(12) 0.040(6) 0.139(10) 0.001(6) 0.042(9) 0.025(7)
O19 0.147(10) 0.109(9) 0.087(7) 0.048(7) 0.053(7) 0.058(7)
O20 0.098(10) 0.37(2) 0.147(12) 0.041(14) 0.046(9) 0.103(12)
S1 0.0502(17) 0.067(2) 0.090(2) 0.0214(18) 0.0256(16) 0.0291(16)
S2 0.078(2) 0.126(4) 0.069(2) 0.023(2) 0.022(2) 0.043(2)
F1 0.087(6) 0.099(6) 0.125(7) 0.030(5) 0.061(5) 0.035(5)
F2 0.078(5) 0.053(5) 0.123(7) 0.003(4) 0.028(5) 0.020(4)
F3 0.094(6) 0.105(7) 0.123(7) 0.015(6) 0.010(5) 0.062(5)
F4 0.180(11) 0.185(12) 0.159(11) 0.040(9) 0.102(9) 0.104(10)
F5 0.117(9) 0.217(14) 0.112(9) 0.049(9) 0.013(7) 0.033(9)
F6 0.137(8) 0.134(9) 0.093(7) 0.035(6) 0.040(6) 0.035(7)
C1 0.036(5) 0.031(5) 0.026(4) 0.005(4) 0.006(4) 0.010(4)
C2 0.038(5) 0.053(6) 0.037(5) 0.020(4) 0.015(4) 0.033(5)
C3 0.039(5) 0.055(6) 0.046(6) 0.002(5) 0.011(5) 0.028(5)
C4 0.034(5) 0.062(7) 0.047(6) 0.016(5) 0.021(4) 0.027(5)
C5 0.044(6) 0.055(7) 0.034(5) 0.014(5) 0.015(4) 0.016(5)
C6 0.051(6) 0.050(6) 0.044(6) 0.024(5) 0.017(5) 0.025(5)
C7 0.030(4) 0.021(4) 0.030(5) 0.002(4) 0.000(4) 0.008(4)
C8 0.024(4) 0.019(4) 0.032(5) -0.010(4) 0.001(4) 0.005(3)
C9 0.033(5) 0.041(6) 0.035(5) 0.000(4) 0.003(4) 0.021(4)
C10 0.038(5) 0.025(5) 0.048(6) -0.003(4) -0.001(4) 0.011(4)
C11 0.029(4) 0.025(4) 0.027(4) -0.002(4) 0.009(4) 0.008(4)
C12 0.034(5) 0.018(4) 0.025(4) -0.003(3) 0.006(4) -0.001(3)
C13 0.053(6) 0.041(5) 0.023(4) 0.004(4) 0.010(4) 0.028(5)
C14 0.027(4) 0.031(5) 0.024(4) 0.003(4) 0.007(3) 0.012(4)
C15 0.044(5) 0.019(4) 0.028(4) 0.008(3) 0.017(4) 0.009(4)
C16 0.022(4) 0.025(4) 0.025(4) -0.004(3) 0.005(3) 0.007(3)
C17 0.038(5) 0.083(8) 0.026(5) 0.008(5) 0.005(4) 0.014(5)
C18 0.056(6) 0.061(7) 0.026(5) -0.003(5) 0.012(5) 0.021(5)
C19 0.053(6) 0.093(9) 0.033(6) 0.015(6) -0.006(5) 0.016(6)
C20 0.044(7) 0.27(2) 0.056(8) 0.003(11) 0.007(6) 0.049(11)
C21 0.094(12) 0.158(17) 0.168(17) 0.099(15) -0.018(11) 0.046(11)
C22 0.127(15) 0.176(19) 0.069(10) -0.067(11) -0.005(10) 0.014(13)
C23 0.036(5) 0.028(5) 0.032(5) 0.012(4) 0.013(4) 0.015(4)
C24 0.031(5) 0.070(7) 0.030(5) -0.010(5) 0.006(4) 0.013(5)
C25 0.044(6) 0.044(6) 0.046(6) 0.006(5) 0.022(5) 0.023(5)
C26 0.033(6) 0.098(10) 0.038(6) -0.023(6) 0.009(5) 0.009(6)
C27 0.162(15) 0.104(12) 0.053(8) 0.020(8) 0.043(9) 0.042(11)
C28 0.087(12) 0.33(3) 0.072(10) -0.087(14) 0.038(9) 0.024(14)
C29 0.141(14) 0.111(12) 0.077(10) -0.041(9) 0.052(10) 0.042(11)
C30 0.041(5) 0.033(5) 0.052(6) 0.010(4) 0.023(5) 0.021(4)
C31 0.042(5) 0.049(6) 0.034(5) 0.009(4) 0.011(4) 0.028(5)
C32 0.038(5) 0.027(5) 0.036(5) 0.000(4) 0.006(4) 0.012(4)
C33 0.033(5) 0.027(5) 0.034(5) 0.008(4) 0.001(4) 0.008(4)
C34 0.042(5) 0.024(4) 0.034(5) 0.005(4) 0.012(4) 0.021(4)
C35 0.052(6) 0.042(6) 0.036(5) 0.011(4) 0.014(5) 0.022(5)
C36 0.059(7) 0.074(8) 0.033(5) 0.016(5) 0.017(5) 0.043(6)
C37 0.054(6) 0.035(6) 0.041(6) 0.000(4) 0.007(5) 0.012(5)
C38 0.057(7) 0.093(10) 0.043(6) -0.001(7) -0.001(6) 0.036(7)
C39 0.075(17) 0.20(3) 0.11(2) 0.01(2) 0.016(15) 0.06(2)
C40 0.13(2) 0.15(3) 0.20(3) 0.12(3) 0.01(2) 0.04(2)
C41 0.15(3) 0.13(3) 0.23(4) 0.06(3) -0.01(3) 0.03(2)
C39' 0.055(17) 0.052(18) 0.047(16) 0.001(14) -0.001(13) 0.017(14)
C40' 0.061(19) 0.09(2) 0.08(2) -0.004(19) 0.036(17) 0.044(18)
C41' 0.15(3) 0.13(3) 0.042(18) -0.018(17) -0.014(18) 0.10(2)
C42 0.040(5) 0.030(5) 0.025(5) 0.001(4) 0.005(4) 0.017(4)
C43 0.045(6) 0.040(6) 0.042(6) 0.007(5) 0.016(5) 0.012(5)
C44 0.046(6) 0.042(6) 0.042(6) 0.000(5) 0.022(5) 0.017(5)
C45 0.051(9) 0.058(12) 0.072(11) 0.011(8) 0.030(9) 0.020(7)
C46 0.054(11) 0.06(2) 0.10(2) -0.031(15) 0.017(17) -0.003(12)
C47 0.13(2) 0.11(2) 0.074(17) -0.015(15) 0.056(17) -0.050(17)
C48 0.091(19) 0.078(19) 0.13(3) -0.022(18) 0.004(18) 0.027(15)
C45' 0.051(9) 0.058(12) 0.072(11) 0.011(8) 0.030(9) 0.020(7)
C46' 0.054(11) 0.06(2) 0.10(2) -0.031(15) 0.017(17) -0.003(12)
C47' 0.033(14) 0.09(2) 0.12(3) 0.007(19) 0.002(15) 0.033(14)
C48' 0.063(17) 0.056(17) 0.043(14) 0.000(12) 0.006(12) 0.002(13)
C49 0.066(7) 0.075(8) 0.045(6) 0.011(6) 0.017(6) 0.058(7)
C50 0.075(8) 0.111(10) 0.115(10) 0.053(9) 0.052(8) 0.084(8)
C51 0.032(6) 0.044(6) 0.131(11) 0.011(7) 0.012(6) 0.016(5)
C52 0.073(8) 0.054(7) 0.055(7) -0.012(6) -0.025(6) 0.042(6)
C53 0.052(6) 0.040(6) 0.064(7) 0.021(5) 0.010(5) 0.031(5)
C54 0.122(12) 0.128(13) 0.088(10) 0.046(10) 0.048(10) 0.104(12)
C55 0.162(16) 0.178(18) 0.196(18) 0.143(16) 0.128(15) 0.119(14)
C56 0.059(9) 0.112(13) 0.21(2) 0.067(13) 0.007(11) 0.032(9)
C57 0.116(12) 0.117(13) 0.086(11) -0.002(10) -0.040(9) 0.068(11)
C58 0.109(10) 0.087(9) 0.072(8) 0.047(7) 0.042(8) 0.077(9)
C59 0.059(6) 0.030(5) 0.023(4) 0.008(4) 0.010(4) 0.026(4)
C60 0.047(6) 0.040(6) 0.038(5) -0.001(4) 0.012(4) 0.017(5)
C61 0.043(6) 0.041(6) 0.035(5) -0.002(4) -0.003(4) 0.007(5)
C62 0.028(5) 0.017(4) 0.052(6) 0.001(4) 0.010(4) 0.000(3)
C63 0.028(4) 0.017(4) 0.047(5) 0.006(4) 0.010(4) 0.010(3)
C64 0.071(7) 0.053(7) 0.063(7) 0.016(6) 0.030(6) 0.044(6)
C65 0.089(9) 0.058(7) 0.034(6) 0.005(5) 0.020(6) 0.032(6)
C66 0.055(7) 0.071(8) 0.063(8) 0.012(7) -0.016(6) 0.021(6)
C67 0.042(6) 0.047(6) 0.081(8) 0.019(6) 0.028(6) 0.015(5)
C68 0.049(6) 0.043(6) 0.061(7) 0.019(5) 0.023(5) 0.028(5)
C69 0.070(7) 0.052(7) 0.049(6) 0.019(5) 0.016(6) 0.035(6)
C70 0.057(7) 0.052(7) 0.043(6) -0.007(5) 0.001(5) 0.018(5)
C71 0.038(5) 0.045(6) 0.037(5) -0.006(5) 0.003(4) 0.014(5)
C72 0.054(7) 0.066(8) 0.046(6) 0.010(6) 0.009(5) 0.026(6)
C73 0.063(7) 0.036(6) 0.033(5) -0.008(4) -0.001(5) 0.013(5)
C74 0.049(6) 0.042(6) 0.057(7) -0.007(5) 0.000(5) 0.002(5)
C75 0.060(7) 0.042(6) 0.039(6) 0.000(5) 0.001(5) 0.020(5)
C76 0.045(6) 0.047(6) 0.042(6) 0.010(5) 0.009(5) 0.016(5)
C77 0.067(7) 0.041(6) 0.046(6) 0.001(5) 0.006(5) 0.021(5)
C78 0.079(8) 0.067(8) 0.049(7) 0.022(6) 0.019(6) 0.044(7)
C79 0.052(6) 0.044(6) 0.033(5) 0.018(4) 0.016(4) 0.020(5)
C80 0.052(6) 0.057(6) 0.055(6) 0.020(5) 0.039(5) 0.035(5)
C81 0.033(5) 0.053(6) 0.037(5) 0.010(4) 0.015(4) 0.027(4)
C82 0.060(6) 0.061(7) 0.061(7) 0.039(6) 0.040(6) 0.046(6)
C83 0.046(6) 0.060(7) 0.050(6) 0.017(5) 0.024(5) 0.036(5)
C84 0.029(5) 0.053(6) 0.056(6) 0.011(5) 0.013(4) 0.022(5)
C85 0.036(5) 0.045(6) 0.054(6) 0.020(5) 0.011(5) 0.018(5)
C86 0.042(5) 0.039(5) 0.033(5) 0.004(4) 0.001(4) 0.016(4)
C87 0.033(5) 0.049(6) 0.048(6) 0.021(5) 0.021(4) 0.022(4)
C88 0.044(6) 0.040(6) 0.045(6) 0.020(5) 0.011(5) 0.005(5)
C89 0.098(9) 0.048(7) 0.045(6) 0.011(5) 0.044(7) 0.020(6)
C90 0.084(9) 0.033(6) 0.037(6) -0.004(5) 0.012(6) -0.029(6)
C91 0.052(7) 0.080(9) 0.043(7) 0.033(7) 0.005(5) -0.007(6)
C92 0.028(5) 0.061(7) 0.057(7) 0.017(6) 0.017(5) 0.013(5)
C93 0.051(6) 0.054(7) 0.044(6) 0.020(5) 0.028(5) 0.014(5)
C94 0.175(17) 0.068(10) 0.086(11) 0.003(8) 0.063(12) 0.042(11)
C95 0.049(8) 0.170(16) 0.053(8) 0.027(9) -0.012(6) -0.007(9)
C96 0.084(9) 0.185(15) 0.072(8) 0.038(9) 0.045(7) 0.106(11)
C97 0.083(9) 0.077(9) 0.035(6) 0.013(6) 0.011(6) -0.009(7)
C98 0.143(14) 0.057(8) 0.088(10) 0.041(8) 0.050(10) 0.051(9)
C99 0.094(10) 0.042(7) 0.072(9) -0.005(6) 0.026(8) 0.026(7)
C100 0.120(13) 0.082(11) 0.059(9) -0.022(8) 0.022(9) 0.023(10)
C101 0.172(14) 0.130(13) 0.092(11) 0.017(9) 0.086(11) 0.082(11)
C102 0.093(10) 0.101(11) 0.138(12) -0.010(9) 0.080(10) 0.046(8)
C103 0.068(6) 0.064(6) 0.089(7) -0.012(5) 0.043(6) 0.041(5)
C104 0.118(13) 0.064(10) 0.171(17) 0.003(11) 0.057(13) 0.019(9)
C105 0.218(17) 0.150(14) 0.099(12) -0.046(10) 0.011(12) 0.099(13)
C106 0.26(2) 0.26(2) 0.121(14) 0.035(13) 0.110(14) 0.103(15)
C107 0.134(15) 0.114(14) 0.197(19) 0.043(13) 0.122(15) 0.024(11)
C108 0.099(11) 0.075(10) 0.132(14) 0.006(10) 0.023(11) 0.054(9)
C109 0.038(5) 0.058(7) 0.051(6) 0.009(5) 0.006(5) 0.027(5)
C110 0.048(6) 0.089(9) 0.060(7) 0.000(6) 0.012(5) 0.060(7)
C111 0.097(10) 0.045(7) 0.060(8) 0.024(6) -0.004(7) 0.031(7)
C112 0.040(6) 0.072(8) 0.035(6) 0.011(5) -0.003(5) 0.019(5)
C113 0.041(6) 0.066(7) 0.042(6) 0.014(5) 0.000(5) 0.028(5)
C114 0.054(8) 0.132(13) 0.089(10) 0.052(10) 0.036(7) 0.036(8)
C115 0.075(8) 0.125(11) 0.119(10) -0.005(8) 0.039(8) 0.080(8)
C116 0.106(11) 0.071(9) 0.159(15) 0.050(10) 0.031(10) 0.060(9)
C117 0.087(9) 0.140(13) 0.077(9) 0.061(9) 0.046(7) 0.085(9)
C118 0.075(9) 0.141(13) 0.054(7) -0.040(8) -0.002(6) 0.067(9)
C119 0.103(9) 0.063(7) 0.066(7) 0.041(6) 0.038(7) 0.060(7)
C120 0.071(7) 0.079(8) 0.028(5) 0.021(5) 0.003(5) 0.043(6)
C121 0.099(9) 0.048(7) 0.040(6) -0.009(5) -0.011(6) 0.033(7)
C122 0.141(15) 0.109(13) 0.062(8) 0.041(9) 0.040(9) 0.102(12)
C123 0.095(10) 0.115(12) 0.069(8) 0.057(8) 0.063(8) 0.077(10)
C124 0.167(16) 0.059(9) 0.089(10) 0.020(8) 0.030(10) 0.074(10)
C125 0.100(11) 0.109(12) 0.051(8) 0.020(8) -0.010(7) 0.058(9)
C126 0.153(14) 0.042(8) 0.092(11) 0.004(7) -0.028(10) 0.026(8)
C127 0.184(17) 0.176(17) 0.051(8) -0.005(10) 0.027(10) 0.125(15)
C128 0.166(19) 0.138(17) 0.093(12) 0.064(12) 0.070(13) 0.056(14)
C129 0.037(6) 0.059(8) 0.117(11) 0.029(7) 0.038(7) 0.035(6)
C130 0.119(14) 0.101(13) 0.064(10) 0.032(9) 0.022(10) 0.049(11)
S3 0.067(4) 0.117(6) 0.084(5) 0.021(4) 0.008(3) 0.022(4)
O21 0.14(2) 0.133(17) 0.089(13) -0.033(12) -0.038(13) 0.095(15)
O22 0.19(2) 0.23(2) 0.21(2) 0.025(17) 0.054(16) 0.065(16)
O23 0.093(12) 0.121(14) 0.055(9) -0.001(9) 0.019(9) 0.058(11)
C131 0.113(13) 0.126(14) 0.163(14) 0.016(12) 0.032(12) 0.067(11)
F7 0.167(17) 0.128(16) 0.211(19) -0.036(15) -0.003(16) 0.017(15)
F8 0.141(16) 0.22(2) 0.26(2) 0.013(17) 0.036(16) 0.072(15)
F9 0.20(2) 0.26(3) 0.152(18) -0.021(18) 0.026(17) 0.12(2)
S3' 0.079(6) 0.070(6) 0.080(7) 0.001(5) 0.025(5) 0.029(5)
O21' 0.17(3) 0.13(2) 0.13(3) -0.03(2) -0.04(2) 0.11(2)
O22' 0.051(11) 0.046(10) 0.120(15) -0.007(10) 0.027(10) 0.031(9)
O23' 0.16(3) 0.13(2) 0.056(15) -0.023(15) 0.006(16) 0.08(2)
C231 0.119(14) 0.126(15) 0.173(15) 0.018(13) 0.031(13) 0.075(12)
F7' 0.115(16) 0.135(18) 0.19(2) -0.037(16) 0.036(15) 0.077(14)
F8' 0.074(11) 0.125(15) 0.125(14) 0.069(11) 0.052(10) 0.084(11)
F9' 0.17(3) 0.15(2) 0.13(2) 0.070(19) 0.08(2) 0.030(19)
S4 0.050(5) 0.065(6) 0.057(5) 0.011(4) 0.017(4) 0.025(4)
O24 0.14(2) 0.09(2) 0.12(2) 0.008(19) -0.014(18) 0.053(19)
O25 0.073(16) 0.15(3) 0.061(15) 0.025(16) 0.025(12) 0.088(18)
O26 0.078(14) 0.040(12) 0.078(15) 0.025(11) 0.012(12) 0.042(11)
C132 0.109(14) 0.108(15) 0.142(15) 0.022(13) 0.031(12) 0.059(12)
F10 0.15(2) 0.12(2) 0.17(2) -0.015(18) 0.056(17) 0.059(17)
F11 0.124(16) 0.122(16) 0.15(2) 0.031(18) 0.008(17) 0.067(13)
F12 0.059(13) 0.14(2) 0.15(2) -0.040(16) 0.029(13) 0.040(13)
S4' 0.088(5) 0.091(6) 0.147(8) 0.008(5) -0.007(5) 0.052(4)
O24' 0.050(10) 0.051(10) 0.20(2) -0.037(13) -0.009(13) -0.003(8)
O25' 0.079(13) 0.117(15) 0.20(2) -0.039(15) 0.013(14) 0.062(12)
O26' 0.21(3) 0.089(19) 0.26(3) 0.01(2) -0.08(2) 0.029(18)
C232 0.118(13) 0.103(14) 0.148(14) 0.021(12) 0.031(12) 0.059(11)
F10' 0.123(12) 0.144(14) 0.171(19) 0.026(15) 0.024(14) 0.097(11)
F11' 0.118(13) 0.055(10) 0.178(16) 0.028(10) 0.041(11) 0.029(9)
F12' 0.122(14) 0.15(2) 0.153(17) -0.036(17) 0.038(12) 0.074(16)
O33 0.061(5) 0.049(4) 0.058(5) 0.000(4) 0.015(4) 0.023(4)
O34 0.087(6) 0.064(6) 0.078(6) -0.007(5) 0.021(5) 0.029(5)
O35 0.109(9) 0.121(10) 0.131(10) 0.029(9) 0.025(8) 0.056(8)
O36 0.157(13) 0.251(19) 0.183(15) 0.117(14) 0.072(12) 0.134(13)
O38 0.206(15) 0.220(16) 0.080(8) 0.048(9) 0.024(9) 0.135(13)
O37 0.24(2) 0.23(2) 0.29(3) 0.00(2) 0.11(2) 0.064(19)
C136 0.097(10) 0.047(7) 0.067(8) -0.001(6) 0.012(8) 0.024(7)
C135 0.075(9) 0.140(14) 0.129(13) 0.091(12) 0.039(9) 0.067(10)
C137 0.094(11) 0.082(11) 0.102(12) -0.003(9) 0.041(10) 0.031(9)
C139 0.41(6) 0.29(4) 0.24(4) 0.12(3) 0.19(4) 0.27(4)
C138 0.121(14) 0.21(2) 0.055(9) -0.002(11) 0.025(9) 0.034(14)

loop_
_atom_type_symbol
_atom_type_description
_atom_type_scat_dispersion_real
_atom_type_scat_dispersion_imag
_atom_type_scat_source
C C 0.0033 0.0016 'International Tables Vol C Tables 4.2.6.8 and 6.1.1.4'
H H 0.0000 0.0000 'International Tables Vol C Tables 4.2.6.8 and 6.1.1.4'
N N 0.0061 0.0033 'International Tables Vol C Tables 4.2.6.8 and 6.1.1.4'
O O 0.0106 0.0060 'International Tables Vol C Tables 4.2.6.8 and 6.1.1.4'
F F 0.0171 0.0103 'International Tables Vol C Tables 4.2.6.8 and 6.1.1.4'
S S 0.1246 0.1234 'International Tables Vol C Tables 4.2.6.8 and 6.1.1.4'
Cu Cu 0.3201 1.2651 'International Tables Vol C Tables 4.2.6.8 and 6.1.1.4'
Rh Rh -1.1178 0.9187 'International Tables Vol C Tables 4.2.6.8 and 6.1.1.4'

loop_
_geom_angle_atom_site_label_1
_geom_angle_atom_site_label_2
_geom_angle_atom_site_label_3
_geom_angle
O1 Rh1 O2 79.1(2)
O1 Rh1 N3 84.5(3)
O2 Rh1 N3 86.6(3)
O1 Rh1 C62 98.3(3)
O2 Rh1 C62 140.7(3)
N3 Rh1 C62 132.5(3)
O1 Rh1 C60 146.5(3)
O2 Rh1 C60 96.3(3)
N3 Rh1 C60 128.7(3)
C62 Rh1 C60 64.4(4)
O1 Rh1 C59 159.5(3)
O2 Rh1 C59 121.3(3)
N3 Rh1 C59 97.4(3)
C62 Rh1 C59 65.4(3)
C60 Rh1 C59 39.0(3)
O1 Rh1 C63 120.7(3)
O2 Rh1 C63 159.5(3)
N3 Rh1 C63 99.7(3)
C62 Rh1 C63 39.0(3)
C60 Rh1 C63 64.5(4)
C59 Rh1 C63 38.8(3)
O1 Rh1 C61 109.2(3)
O2 Rh1 C61 106.0(3)
N3 Rh1 C61 162.7(4)
C62 Rh1 C61 37.4(4)
C60 Rh1 C61 39.7(4)
C59 Rh1 C61 66.0(4)
C63 Rh1 C61 64.5(4)
O4 Rh2 N4 87.9(3)
O4 Rh2 C53 163.4(3)
N4 Rh2 C53 105.8(4)
O4 Rh2 C49 131.1(4)
N4 Rh2 C49 95.1(4)
C53 Rh2 C49 40.0(4)
O4 Rh2 C50 99.7(4)
N4 Rh2 C50 117.6(5)
C53 Rh2 C50 65.8(5)
C49 Rh2 C50 37.3(5)
O4 Rh2 C52 128.4(4)
N4 Rh2 C52 143.4(4)
C53 Rh2 C52 39.7(4)
C49 Rh2 C52 65.9(4)
C50 Rh2 C52 66.3(5)
O4 Rh2 O5 78.9(2)
N4 Rh2 O5 84.0(3)
C53 Rh2 O5 111.5(3)
C49 Rh2 O5 150.0(3)
C50 Rh2 O5 158.3(5)
C52 Rh2 O5 97.4(4)
O4 Rh2 C51 99.0(4)
N4 Rh2 C51 157.0(4)
C53 Rh2 C51 64.8(4)
C49 Rh2 C51 63.9(5)
C50 Rh2 C51 39.8(4)
C52 Rh2 C51 38.2(5)
O5 Rh2 C51 118.7(4)
O8 Rh3 O7 89.1(2)
O8 Rh3 C93 100.3(3)
O7 Rh3 C93 163.5(4)
O8 Rh3 N5 86.1(3)
O7 Rh3 N5 84.0(3)
C93 Rh3 N5 109.9(4)
O8 Rh3 C91 157.7(4)
O7 Rh3 C91 100.8(3)
C93 Rh3 C91 65.9(4)
N5 Rh3 C91 114.6(5)
O8 Rh3 C90 120.4(5)
O7 Rh3 C90 98.3(4)
C93 Rh3 C90 65.3(4)
N5 Rh3 C90 153.3(5)
C91 Rh3 C90 38.8(5)
O8 Rh3 C92 137.4(3)
O7 Rh3 C92 133.3(3)
C93 Rh3 C92 40.3(4)
N5 Rh3 C92 93.4(4)
C91 Rh3 C92 39.1(5)
C90 Rh3 C92 65.7(5)
O8 Rh3 C89 93.7(4)
O7 Rh3 C89 127.6(3)
C93 Rh3 C89 39.1(4)
N5 Rh3 C89 148.4(4)
C91 Rh3 C89 64.4(5)
C90 Rh3 C89 37.9(4)
C92 Rh3 C89 65.9(4)
O12 Rh4 O11 89.1(3)
O12 Rh4 C102 152.9(6)
O11 Rh4 C102 118.0(6)
O12 Rh4 C103 145.7(4)
O11 Rh4 C103 93.4(4)
C102 Rh4 C103 39.9(4)
O12 Rh4 C99 107.4(4)
O11 Rh4 C99 104.5(4)
C102 Rh4 C99 66.7(5)
C103 Rh4 C99 39.2(5)
O12 Rh4 N6 85.4(3)
O11 Rh4 N6 85.0(3)
C102 Rh4 N6 97.5(5)
C103 Rh4 N6 128.9(4)
C99 Rh4 N6 163.9(4)
O12 Rh4 C100 91.8(5)
O11 Rh4 C100 140.5(5)
C102 Rh4 C100 66.9(6)
C103 Rh4 C100 65.3(6)
C99 Rh4 C100 38.3(6)
N6 Rh4 C100 134.4(5)
O12 Rh4 C101 111.8(7)
O11 Rh4 C101 157.7(6)
C102 Rh4 C101 41.2(7)
C103 Rh4 C101 65.0(7)
C99 Rh4 C101 62.9(6)
N6 Rh4 C101 103.7(6)
C100 Rh4 C101 36.6(6)
O10 Rh5 O9 89.1(2)
O10 Rh5 C111 108.3(4)
O9 Rh5 C111 104.8(4)
O10 Rh5 C109 115.6(3)
O9 Rh5 C109 155.2(3)
C111 Rh5 C109 66.4(5)
O10 Rh5 N7 83.7(3)
O9 Rh5 N7 83.8(3)
C111 Rh5 N7 165.0(4)
C109 Rh5 N7 100.6(3)
O10 Rh5 C112 145.4(4)
O9 Rh5 C112 93.9(3)
C111 Rh5 C112 37.8(5)
C109 Rh5 C112 64.6(4)
N7 Rh5 C112 131.0(4)
O10 Rh5 C110 94.4(3)
O9 Rh5 C110 144.4(4)
C111 Rh5 C110 40.7(5)
C109 Rh5 C110 37.9(4)
N7 Rh5 C110 131.8(4)
C112 Rh5 C110 64.2(4)
O10 Rh5 C113 154.8(3)
O9 Rh5 C113 116.1(3)
C111 Rh5 C113 66.0(4)
C109 Rh5 C113 39.2(4)
N7 Rh5 C113 99.3(4)
C112 Rh5 C113 38.9(4)
C110 Rh5 C113 64.9(4)
O14 Rh6 O13 88.1(3)
O14 Rh6 C122 120.2(6)
O13 Rh6 C122 151.7(6)
O14 Rh6 C119 101.8(4)
O13 Rh6 C119 113.5(4)
C122 Rh6 C119 62.6(5)
O14 Rh6 C121 157.8(5)
O13 Rh6 C121 113.3(5)
C122 Rh6 C121 38.4(6)
C119 Rh6 C121 65.3(5)
O14 Rh6 N8 85.4(3)
O13 Rh6 N8 82.5(3)
C122 Rh6 N8 99.9(4)
C119 Rh6 N8 162.4(4)
C121 Rh6 N8 102.5(4)
O14 Rh6 C123 93.2(5)
O13 Rh6 C123 151.4(4)
C122 Rh6 C123 37.4(6)
C119 Rh6 C123 38.4(4)
C121 Rh6 C123 65.4(6)
N8 Rh6 C123 126.1(4)
O14 Rh6 C120 139.0(4)
O13 Rh6 C120 95.7(4)
C122 Rh6 C120 62.8(5)
C119 Rh6 C120 39.8(5)
C121 Rh6 C120 38.0(5)
N8 Rh6 C120 135.6(4)
C123 Rh6 C120 65.3(5)
N1 Cu1 N2 82.8(3)
N1 Cu1 O6 164.3(3)
N2 Cu1 O6 82.9(3)
N1 Cu1 O3 83.9(3)
N2 Cu1 O3 166.1(3)
O6 Cu1 O3 109.8(3)
N1 Cu1 O33 100.6(3)
N2 Cu1 O33 100.0(3)
O6 Cu1 O33 88.2(3)
O3 Cu1 O33 86.4(3)
C7 N1 C1 128.7(8)
C7 N1 Cu1 115.4(6)
C1 N1 Cu1 115.8(6)
C9 N2 C2 131.3(8)
C9 N2 Cu1 115.7(6)
C2 N2 Cu1 112.6(5)
C15 N3 C11 118.3(7)
C15 N3 Rh1 122.0(6)
C11 N3 Rh1 119.6(5)
C34 N4 C30 117.4(8)
C34 N4 Rh2 119.9(6)
C30 N4 Rh2 122.7(6)
C73 N5 C69 117.3(8)
C73 N5 Rh3 121.1(6)
C69 N5 Rh3 121.0(6)
C78 N6 C74 117.4(9)
C78 N6 Rh4 120.9(7)
C74 N6 Rh4 121.7(7)
C83 N7 C79 119.2(8)
C83 N7 Rh5 120.6(6)
C79 N7 Rh5 120.2(6)
C88 N8 C84 119.0(8)
C88 N8 Rh6 119.2(6)
C84 N8 Rh6 121.8(6)
C7 O1 Rh1 112.4(5)
C8 O2 Rh1 114.8(5)
C8 O3 Cu1 110.2(5)
C9 O4 Rh2 112.8(6)
C10 O5 Rh2 112.5(6)
C10 O6 Cu1 110.8(6)
C16 O7 Rh3 126.3(5)
C18 O8 Rh3 126.9(6)
C23 O9 Rh5 124.2(5)
C25 O10 Rh5 127.1(6)
C35 O11 Rh4 125.0(6)
C37 O12 Rh4 127.0(6)
C42 O13 Rh6 127.9(6)
C44 O14 Rh6 128.4(6)
O17 S1 O16 113.1(6)
O17 S1 O15 115.5(6)
O16 S1 O15 117.3(6)
O17 S1 C129 104.3(6)
O16 S1 C129 100.8(6)
O15 S1 C129 103.1(6)
O19 S2 O18 116.0(7)
O19 S2 O20 109.7(10)
O18 S2 O20 122.6(10)
O19 S2 C130 104.7(7)
O18 S2 C130 95.9(9)
O20 S2 C130 104.4(8)
C6 C1 N1 127.4(9)
C6 C1 C2 119.3(9)
N1 C1 C2 113.2(7)
C1 C2 N2 115.5(8)
C1 C2 C3 121.0(8)
N2 C2 C3 123.5(8)
C4 C3 C2 116.7(9)
C5 C4 C3 121.6(9)
C4 C5 C6 122.3(9)
C1 C6 C5 119.1(10)
O1 C7 N1 131.4(8)
O1 C7 C8 118.4(7)
N1 C7 C8 110.2(7)
O3 C8 O2 124.8(8)
O3 C8 C7 120.2(7)
O2 C8 C7 115.0(7)
N2 C9 O4 130.2(9)
N2 C9 C10 112.1(8)
O4 C9 C10 117.7(8)
O5 C10 O6 123.8(9)
O5 C10 C9 118.0(8)
O6 C10 C9 118.1(8)
C12 C11 N3 122.0(8)
C13 C12 C11 118.4(8)
C13 C12 C16 125.1(8)
C11 C12 C16 116.5(7)
C12 C13 C14 121.9(8)
C13 C14 C15 116.5(8)
C13 C14 C23 120.2(8)
C15 C14 C23 123.2(7)
N3 C15 C14 122.8(7)
O7 C16 C17 126.6(8)
O7 C16 C12 115.1(7)
C17 C16 C12 118.2(7)
C16 C17 C18 125.9(9)
O8 C18 C17 124.5(9)
O8 C18 C19 113.6(8)
C17 C18 C19 121.8(9)
C21 C19 C18 111.0(10)
C21 C19 C20 117.8(14)
C18 C19 C20 111.4(9)
C21 C19 C22 109.7(14)
C18 C19 C22 105.9(11)
C20 C19 C22 99.8(12)
O9 C23 C24 129.5(8)
O9 C23 C14 113.6(7)
C24 C23 C14 116.9(8)
C23 C24 C25 122.2(9)
O10 C25 C24 127.5(9)
O10 C25 C26 114.5(8)
C24 C25 C26 118.0(9)
C27 C26 C28 103.8(13)
C27 C26 C25 109.0(10)
C28 C26 C25 114.4(9)
C27 C26 C29 107.9(11)
C28 C26 C29 115.2(14)
C25 C26 C29 106.3(9)
C31 C30 N4 122.9(8)
C30 C31 C32 118.1(8)
C30 C31 C35 118.5(9)
C32 C31 C35 123.2(8)
C33 C32 C31 120.0(8)
C32 C33 C34 116.5(8)
C32 C33 C42 126.0(8)
C34 C33 C42 117.5(8)
N4 C34 C33 124.7(8)
O11 C35 C36 127.8(9)
O11 C35 C31 114.9(8)
C36 C35 C31 117.2(9)
C35 C36 C37 126.1(10)
O12 C37 C36 124.4(10)
O12 C37 C38 116.1(9)
C36 C37 C38 119.5(10)
C40 C38 C41 100(3)
C40' C38 C41' 115(2)
C40' C38 C37 100.9(16)
C40 C38 C37 108.7(17)
C41 C38 C37 104.4(18)
C41' C38 C37 109.7(17)
C40 C38 C39 131(2)
C41 C38 C39 89(3)
C37 C38 C39 115.3(14)
C40' C38 C39' 113(2)
C41' C38 C39' 110(2)
C37 C38 C39' 107.9(15)
O13 C42 C43 124.6(8)
O13 C42 C33 115.0(8)
C43 C42 C33 120.4(8)
C44 C43 C42 128.0(9)
O14 C44 C43 122.5(9)
O14 C44 C45 113.3(11)
C43 C44 C45 124.1(12)
O14 C44 C45' 118.4(14)
C43 C44 C45' 117.5(14)
C44 C45 C48 102(2)
C44 C45 C46 115(3)
C48 C45 C46 107(3)
C44 C45 C47 108(2)
C48 C45 C47 112(2)
C46 C45 C47 112(2)
C47' C45' C44 120(3)
C47' C45' C46' 108(2)
C44 C45' C46' 104(3)
C47' C45' C48' 107(3)
C44 C45' C48' 108(2)
C46' C45' C48' 110(3)
C50 C49 C54 122.2(12)
C50 C49 C53 110.2(11)
C54 C49 C53 127.6(12)
C50 C49 Rh2 71.5(7)
C54 C49 Rh2 125.3(8)
C53 C49 Rh2 69.6(5)
C49 C50 C51 106.8(11)
C49 C50 C55 130.4(16)
C51 C50 C55 122.8(16)
C49 C50 Rh2 71.2(6)
C51 C50 Rh2 70.7(6)
C55 C50 Rh2 122.5(9)
C52 C51 C50 109.6(10)
C52 C51 C56 127.3(15)
C50 C51 C56 123.1(16)
C52 C51 Rh2 70.5(6)
C50 C51 Rh2 69.5(6)
C56 C51 Rh2 126.5(9)
C51 C52 C57 125.5(13)
C51 C52 C53 106.6(10)
C57 C52 C53 127.8(14)
C51 C52 Rh2 71.3(6)
C57 C52 Rh2 126.7(9)
C53 C52 Rh2 69.3(5)
C52 C53 C49 106.6(10)
C52 C53 C58 128.2(11)
C49 C53 C58 124.6(11)
C52 C53 Rh2 71.0(6)
C49 C53 Rh2 70.5(5)
C58 C53 Rh2 130.3(7)
C63 C59 C60 106.6(8)
C63 C59 C64 127.2(8)
C60 C59 C64 126.2(8)
C63 C59 Rh1 70.7(5)
C60 C59 Rh1 70.5(5)
C64 C59 Rh1 124.8(7)
C59 C60 C61 108.3(8)
C59 C60 C65 124.7(9)
C61 C60 C65 126.8(9)
C59 C60 Rh1 70.5(5)
C61 C60 Rh1 70.5(5)
C65 C60 Rh1 121.0(7)
C62 C61 C60 107.3(8)
C62 C61 C66 129.6(10)
C60 C61 C66 123.1(9)
C62 C61 Rh1 70.9(5)
C60 C61 Rh1 69.8(5)
C66 C61 Rh1 126.7(8)
C61 C62 C63 109.6(8)
C61 C62 C67 123.4(9)
C63 C62 C67 126.9(9)
C61 C62 Rh1 71.7(5)
C63 C62 Rh1 70.7(4)
C67 C62 Rh1 120.9(6)
C59 C63 C62 108.3(8)
C59 C63 C68 126.1(8)
C62 C63 C68 125.6(8)
C59 C63 Rh1 70.4(5)
C62 C63 Rh1 70.3(4)
C68 C63 Rh1 125.1(6)
C70 C69 N5 122.1(10)
C69 C70 C71 122.8(10)
C72 C71 C70 113.9(10)
C72 C71 C76 121.6(10)
C70 C71 C76 124.5(9)
C73 C72 C71 120.9(10)
N5 C73 C72 123.0(9)
C75 C74 N6 124.4(10)
C74 C75 C76 120.2(10)
C77 C76 C75 115.7(10)
C77 C76 C71 122.7(9)
C75 C76 C71 121.5(9)
C76 C77 C78 119.4(10)
N6 C78 C77 122.7(10)
C80 C79 N7 119.2(8)
C81 C80 C79 124.8(9)
C80 C81 C82 115.0(8)
C80 C81 C86 124.0(8)
C82 C81 C86 121.0(8)
C83 C82 C81 121.5(9)
N7 C83 C82 120.3(9)
N8 C84 C85 120.6(8)
C86 C85 C84 119.9(9)
C87 C86 C85 119.0(9)
C87 C86 C81 121.7(9)
C85 C86 C81 119.3(8)
C86 C87 C88 119.6(9)
N8 C88 C87 121.7(8)
C90 C89 C93 109.0(12)
C90 C89 C98 127.2(12)
C93 C89 C98 123.7(11)
C90 C89 Rh3 71.0(6)
C93 C89 Rh3 68.7(6)
C98 C89 Rh3 128.5(10)
C89 C90 C91 107.8(11)
C89 C90 C94 124.5(15)
C91 C90 C94 127.6(13)
C89 C90 Rh3 71.1(6)
C91 C90 Rh3 69.2(6)
C94 C90 Rh3 127.2(9)
C90 C91 C92 110.3(9)
C90 C91 C95 126.6(14)
C92 C91 C95 123.1(14)
C90 C91 Rh3 72.0(6)
C92 C91 Rh3 71.9(6)
C95 C91 Rh3 122.5(8)
C91 C92 C93 104.9(9)
C91 C92 C96 129.2(11)
C93 C92 C96 125.7(10)
C91 C92 Rh3 69.1(6)
C93 C92 Rh3 68.2(5)
C96 C92 Rh3 122.5(8)
C89 C93 C92 107.9(9)
C89 C93 C97 128.1(11)
C92 C93 C97 123.8(11)
C89 C93 Rh3 72.2(6)
C92 C93 Rh3 71.5(5)
C97 C93 Rh3 125.4(7)
C100 C99 C103 109.4(12)
C100 C99 C104 127.2(15)
C103 C99 C104 123.3(14)
C100 C99 Rh4 72.3(8)
C103 C99 Rh4 70.1(6)
C104 C99 Rh4 123.3(10)
C101 C100 C99 108.3(16)
C101 C100 C105 116.0(19)
C99 C100 C105 135.5(17)
C101 C100 Rh4 72.2(9)
C99 C100 Rh4 69.4(7)
C105 C100 Rh4 120.4(12)
C100 C101 C106 127(2)
C100 C101 C102 110.0(16)
C106 C101 C102 123(2)
C100 C101 Rh4 71.2(9)
C106 C101 Rh4 123.1(14)
C102 C101 Rh4 66.6(7)
C103 C102 C107 127.1(17)
C103 C102 C101 103.3(13)
C107 C102 C101 128.5(17)
C103 C102 Rh4 70.8(6)
C107 C102 Rh4 129.8(11)
C101 C102 Rh4 72.2(8)
C99 C103 C102 108.6(13)
C99 C103 C108 129.0(13)
C102 C103 C108 121.9(14)
C99 C103 Rh4 70.8(7)
C102 C103 Rh4 69.3(7)
C108 C103 Rh4 120.2(8)
C110 C109 C113 109.7(10)
C110 C109 C114 123.4(11)
C113 C109 C114 126.7(11)
C110 C109 Rh5 72.0(6)
C113 C109 Rh5 71.8(6)
C114 C109 Rh5 126.1(8)
C109 C110 C111 107.9(9)
C109 C110 C115 132.6(12)
C111 C110 C115 119.1(12)
C109 C110 Rh5 70.0(5)
C111 C110 Rh5 68.6(6)
C115 C110 Rh5 120.8(8)
C112 C111 C116 130.2(14)
C112 C111 C110 105.3(10)
C116 C111 C110 124.0(14)
C112 C111 Rh5 71.9(6)
C116 C111 Rh5 128.3(10)
C110 C111 Rh5 70.6(5)
C111 C112 C113 111.9(10)
C111 C112 C117 125.7(12)
C113 C112 C117 122.3(11)
C111 C112 Rh5 70.3(6)
C113 C112 Rh5 71.3(6)
C117 C112 Rh5 122.9(7)
C112 C113 C109 105.1(10)
C112 C113 C118 129.8(11)
C109 C113 C118 125.1(11)
C112 C113 Rh5 69.8(6)
C109 C113 Rh5 69.0(6)
C118 C113 Rh5 125.8(7)
C123 C119 C120 108.3(12)
C123 C119 C124 128.0(14)
C120 C119 C124 123.7(12)
C123 C119 Rh6 71.6(6)
C120 C119 Rh6 71.1(6)
C124 C119 Rh6 122.7(9)
C121 C120 C119 107.2(11)
C121 C120 C125 125.7(13)
C119 C120 C125 126.7(12)
C121 C120 Rh6 70.2(6)
C119 C120 Rh6 69.1(6)
C125 C120 Rh6 120.1(7)
C122 C121 C120 105.2(11)
C122 C121 C126 127.6(15)
C120 C121 C126 126.8(15)
C122 C121 Rh6 69.2(7)
C120 C121 Rh6 71.8(6)
C126 C121 Rh6 128.3(9)
C123 C122 C121 114.5(11)
C123 C122 C127 120.5(16)
C121 C122 C127 124.6(17)
C123 C122 Rh6 73.6(8)
C121 C122 Rh6 72.4(7)
C127 C122 Rh6 129.1(9)
C122 C123 C119 104.8(13)
C122 C123 C128 129.8(14)
C119 C123 C128 125.4(16)
C122 C123 Rh6 69.0(7)
C119 C123 Rh6 70.0(6)
C128 C123 Rh6 123.7(10)
F2 C129 F3 106.1(11)
F2 C129 F1 107.3(9)
F3 C129 F1 108.8(11)
F2 C129 S1 113.7(9)
F3 C129 S1 112.2(8)
F1 C129 S1 108.6(9)
F5 C130 F6 107.3(15)
F5 C130 F4 104.7(16)
F6 C130 F4 102.5(13)
F5 C130 S2 114.8(12)
F6 C130 S2 116.5(13)
F4 C130 S2 109.8(12)
O23 S3 O21 129.4(15)
O23 S3 O22 107(2)
O21 S3 O22 91(2)
O23 S3 C131 107.1(14)
O21 S3 C131 115.1(16)
O22 S3 C131 101(2)
F9 C131 F7 94(3)
F9 C131 F8 127(4)
F7 C131 F8 99(3)
F9 C131 S3 113(3)
F7 C131 S3 116(3)
F8 C131 S3 107(3)
O21' S3' O23' 125.5(19)
O21' S3' O22' 116.8(18)
O23' S3' O22' 113.9(15)
O21' S3' C231 88(3)
O23' S3' C231 103.0(17)
O22' S3' C231 98.6(17)
F9' C231 F7' 103(2)
F9' C231 F8' 103(2)
F7' C231 F8' 103(2)
F9' C231 S3' 119(3)
F7' C231 S3' 118(3)
F8' C231 S3' 108(2)
O25 S4 O24 121(3)
O25 S4 O26 107.7(14)
O24 S4 O26 116(2)
O25 S4 C132 102(2)
O24 S4 C132 101(3)
O26 S4 C132 107.2(17)
F12 C132 F11 120(3)
F12 C132 F10 134(4)
F11 C132 F10 95(3)
F12 C132 S4 108(2)
F11 C132 S4 105(3)
F10 C132 S4 87(2)
O24' S4' O26' 107(2)
O24' S4' O25' 117.1(12)
O26' S4' O25' 107.2(18)
O24' S4' C232 104.6(18)
O26' S4' C232 117(2)
O25' S4' C232 104.9(15)
F12' C232 F10' 115(3)
F12' C232 F11' 110(3)
F10' C232 F11' 94(3)
F12' C232 S4' 116(3)
F10' C232 S4' 109(2)
F11' C232 S4' 110.6(19)
C135 O33 Cu1 116.3(8)

loop_
_geom_bond_atom_site_label_1
_geom_bond_atom_site_label_2
_geom_bond_distance
Rh1 O1 2.114(6)
Rh1 O2 2.120(6)
Rh1 N3 2.126(7)
Rh1 C62 2.143(8)
Rh1 C60 2.145(9)
Rh1 C59 2.145(8)
Rh1 C63 2.149(8)
Rh1 C61 2.154(9)
Rh2 O4 2.106(6)
Rh2 N4 2.109(8)
Rh2 C53 2.119(9)
Rh2 C49 2.131(10)
Rh2 C50 2.135(11)
Rh2 C52 2.141(10)
Rh2 O5 2.147(6)
Rh2 C51 2.152(11)
Rh3 O8 2.051(7)
Rh3 O7 2.073(6)
Rh3 C93 2.104(9)
Rh3 N5 2.111(8)
Rh3 C91 2.113(11)
Rh3 C90 2.149(10)
Rh3 C92 2.149(9)
Rh3 C89 2.150(11)
Rh4 O12 2.072(7)
Rh4 O11 2.089(6)
Rh4 C102 2.111(12)
Rh4 C103 2.130(11)
Rh4 C99 2.140(12)
Rh4 N6 2.150(8)
Rh4 C100 2.178(14)
Rh4 C101 2.191(15)
Rh5 O10 2.074(6)
Rh5 O9 2.079(6)
Rh5 C111 2.121(11)
Rh5 C109 2.123(10)
Rh5 N7 2.138(8)
Rh5 C112 2.142(10)
Rh5 C110 2.149(9)
Rh5 C113 2.161(10)
Rh6 O14 2.054(7)
Rh6 O13 2.060(7)
Rh6 C122 2.086(12)
Rh6 C119 2.122(10)
Rh6 C121 2.127(11)
Rh6 N8 2.129(8)
Rh6 C123 2.143(11)
Rh6 C120 2.149(10)
Cu1 N1 1.929(7)
Cu1 N2 1.943(7)
Cu1 O6 1.976(6)
Cu1 O3 2.017(6)
Cu1 O33 2.396(7)
N1 C7 1.317(11)
N1 C1 1.386(11)
N2 C9 1.272(11)
N2 C2 1.423(11)
N3 C15 1.320(10)
N3 C11 1.378(10)
N4 C34 1.329(11)
N4 C30 1.368(12)
N5 C73 1.321(12)
N5 C69 1.372(13)
N6 C78 1.319(14)
N6 C74 1.339(14)
N7 C83 1.360(12)
N7 C79 1.362(12)
N8 C88 1.342(12)
N8 C84 1.342(12)
O1 C7 1.272(10)
O2 C8 1.260(10)
O3 C8 1.227(10)
O4 C9 1.288(10)
O5 C10 1.256(10)
O6 C10 1.277(11)
O7 C16 1.248(9)
O8 C18 1.287(12)
O9 C23 1.270(10)
O10 C25 1.234(11)
O11 C35 1.263(11)
O12 C37 1.283(12)
O13 C42 1.261(10)
O14 C44 1.294(11)
O15 S1 1.455(10)
O16 S1 1.439(9)
O17 S1 1.421(9)
O18 S2 1.466(11)
O19 S2 1.437(10)
O20 S2 1.518(16)
S1 C129 1.831(14)
S2 C130 1.691(18)
F1 C129 1.348(12)
F2 C129 1.293(13)
F3 C129 1.311(13)
F4 C130 1.411(19)
F5 C130 1.286(18)
F6 C130 1.298(13)
C1 C6 1.371(12)
C1 C2 1.402(12)
C2 C3 1.425(13)
C3 C4 1.400(13)
C4 C5 1.324(14)
C5 C6 1.402(14)
C7 C8 1.559(12)
C9 C10 1.513(14)
C11 C12 1.364(11)
C12 C13 1.348(12)
C12 C16 1.506(11)
C13 C14 1.391(11)
C14 C15 1.395(11)
C14 C23 1.505(11)
C16 C17 1.404(12)
C17 C18 1.417(13)
C18 C19 1.521(14)
C19 C21 1.462(14)
C19 C20 1.526(13)
C19 C22 1.581(14)
C23 C24 1.411(12)
C24 C25 1.433(13)
C25 C26 1.549(13)
C26 C27 1.518(14)
C26 C28 1.545(14)
C26 C29 1.561(15)
C30 C31 1.359(13)
C31 C32 1.416(12)
C31 C35 1.493(13)
C32 C33 1.385(12)
C33 C34 1.394(12)
C33 C42 1.462(12)
C35 C36 1.384(13)
C36 C37 1.424(13)
C37 C38 1.532(15)
C38 C40' 1.512(19)
C38 C40 1.53(3)
C38 C41 1.530(19)
C38 C41' 1.532(18)
C38 C39 1.53(3)
C38 C39' 1.541(17)
C42 C43 1.402(13)
C43 C44 1.399(13)
C44 C45 1.44(4)
C44 C45' 1.54(5)
C45 C48 1.540(19)
C45 C46 1.541(18)
C45 C47 1.546(19)
C45' C47' 1.536(19)
C45' C46' 1.542(19)
C45' C48' 1.58(5)
C49 C50 1.363(18)
C49 C54 1.449(18)
C49 C53 1.452(15)
C50 C51 1.458(14)
C50 C55 1.519(19)
C51 C52 1.405(18)
C51 C56 1.467(18)
C52 C57 1.443(18)
C52 C53 1.448(15)
C53 C58 1.487(15)
C59 C63 1.427(12)
C59 C60 1.431(13)
C59 C64 1.517(13)
C60 C61 1.459(14)
C60 C65 1.507(14)
C61 C62 1.378(13)
C61 C66 1.509(14)
C62 C63 1.433(12)
C62 C67 1.525(13)
C63 C68 1.536(13)
C69 C70 1.340(14)
C70 C71 1.407(14)
C71 C72 1.406(14)
C71 C76 1.422(14)
C72 C73 1.389(15)
C74 C75 1.321(14)
C75 C76 1.420(14)
C76 C77 1.389(14)
C77 C78 1.399(15)
C79 C80 1.361(13)
C80 C81 1.354(12)
C81 C82 1.392(12)
C81 C86 1.489(13)
C82 C83 1.386(13)
C84 C85 1.411(13)
C85 C86 1.373(13)
C86 C87 1.347(12)
C87 C88 1.412(13)
C89 C90 1.397(16)
C89 C93 1.423(15)
C89 C98 1.520(18)
C90 C91 1.415(19)
C90 C94 1.506(18)
C91 C92 1.426(17)
C91 C95 1.556(13)
C92 C93 1.467(14)
C92 C96 1.525(13)
C93 C97 1.519(14)
C99 C100 1.42(2)
C99 C103 1.431(18)
C99 C104 1.518(19)
C100 C101 1.37(2)
C100 C105 1.51(2)
C101 C106 1.50(3)
C101 C102 1.52(2)
C102 C103 1.446(15)
C102 C107 1.449(15)
C103 C108 1.490(19)
C109 C110 1.389(15)
C109 C113 1.439(15)
C109 C114 1.514(16)
C110 C111 1.487(17)
C110 C115 1.510(15)
C111 C112 1.382(17)
C111 C116 1.448(17)
C112 C113 1.434(15)
C112 C117 1.507(15)
C113 C118 1.475(16)
C119 C123 1.403(16)
C119 C120 1.454(17)
C119 C124 1.511(16)
C120 C121 1.393(17)
C120 C125 1.514(18)
C121 C122 1.39(2)
C121 C126 1.493(17)
C122 C123 1.36(2)
C122 C127 1.530(14)
C123 C128 1.48(2)
S3 O23 1.352(13)
S3 O21 1.417(18)
S3 O22 1.444(19)
S3 C131 1.69(4)
C131 F9 1.317(19)
C131 F7 1.332(19)
C131 F8 1.350(19)
S3' O21' 1.396(17)
S3' O23' 1.404(15)
S3' O22' 1.445(16)
S3' C231 1.84(3)
C231 F9' 1.343(19)
C231 F7' 1.344(19)
C231 F8' 1.37(2)
S4 O25 1.453(16)
S4 O24 1.50(6)
S4 O26 1.50(2)
S4 C132 1.79(2)
C132 F12 1.339(19)
C132 F11 1.36(2)
C132 F10 1.37(2)
S4' O24' 1.39(2)
S4' O26' 1.423(18)
S4' O25' 1.47(2)
S4' C232 1.72(3)
C232 F12' 1.375(19)
C232 F10' 1.50(4)
C232 F11' 1.61(4)
O33 C135 1.424(14)
O34 C136 1.393(15)
O35 C137 1.333(16)
O36 C138 1.449(15)
O37 C139 1.431(17)

loop_
_geom_hbond_atom_site_label_D
_geom_hbond_atom_site_label_H
_geom_hbond_atom_site_label_A
_geom_hbond_distance_DH
_geom_hbond_distance_HA
_geom_hbond_distance_DA
_geom_hbond_angle_DHA
_geom_hbond_site_symmetry_A
O37 H37 O21' 0.83 2.07 2.85(4) 155.8 .
O37 H37 O21 0.83 2.36 3.09(4) 147.2 .
O36 H36A O38 0.83 2.06 2.798(18) 148.0 1_556
O35 H35 O19 0.83 1.92 2.724(16) 163.9 2_766
O34 H34A O35 0.83 1.94 2.769(16) 172.9 1_455

loop_
_geom_torsion_atom_site_label_1
_geom_torsion_atom_site_label_2
_geom_torsion_atom_site_label_3
_geom_torsion_atom_site_label_4
_geom_torsion
C7 N1 C1 C6 -2.5(15)
Cu1 N1 C1 C6 -179.6(8)
C7 N1 C1 C2 174.8(8)
Cu1 N1 C1 C2 -2.4(10)
C6 C1 C2 N2 177.8(8)
N1 C1 C2 N2 0.4(11)
C6 C1 C2 C3 -3.6(13)
N1 C1 C2 C3 178.9(8)
C9 N2 C2 C1 -170.6(9)
Cu1 N2 C2 C1 1.7(9)
C9 N2 C2 C3 10.9(15)
Cu1 N2 C2 C3 -176.8(7)
C1 C2 C3 C4 2.6(13)
N2 C2 C3 C4 -179.0(8)
C2 C3 C4 C5 -0.6(14)
C3 C4 C5 C6 -0.5(15)
N1 C1 C6 C5 179.6(9)
C2 C1 C6 C5 2.5(13)
C4 C5 C6 C1 -0.5(15)
Rh1 O1 C7 N1 172.1(8)
Rh1 O1 C7 C8 -7.1(9)
C1 N1 C7 O1 0.7(15)
Cu1 N1 C7 O1 177.9(7)
C1 N1 C7 C8 180.0(8)
Cu1 N1 C7 C8 -2.9(9)
Cu1 O3 C8 O2 175.2(7)
Cu1 O3 C8 C7 -3.6(9)
Rh1 O2 C8 O3 -178.8(7)
Rh1 O2 C8 C7 0.1(9)
O1 C7 C8 O3 -176.1(7)
N1 C7 C8 O3 4.5(11)
O1 C7 C8 O2 5.0(11)
N1 C7 C8 O2 -174.4(7)
C2 N2 C9 O4 -7.4(16)
Cu1 N2 C9 O4 -179.5(7)
C2 N2 C9 C10 171.3(8)
Cu1 N2 C9 C10 -0.8(10)
Rh2 O4 C9 N2 174.3(8)
Rh2 O4 C9 C10 -4.3(9)
Rh2 O5 C10 O6 178.7(7)
Rh2 O5 C10 C9 1.6(10)
Cu1 O6 C10 O5 175.5(7)
Cu1 O6 C10 C9 -7.4(10)
N2 C9 C10 O5 -176.9(8)
O4 C9 C10 O5 1.9(12)
N2 C9 C10 O6 5.8(12)
O4 C9 C10 O6 -175.4(8)
C15 N3 C11 C12 2.1(12)
Rh1 N3 C11 C12 -175.3(6)
N3 C11 C12 C13 -0.1(13)
N3 C11 C12 C16 178.7(7)
C11 C12 C13 C14 0.5(13)
C16 C12 C13 C14 -178.3(8)
C12 C13 C14 C15 -2.7(13)
C12 C13 C14 C23 -180.0(8)
C11 N3 C15 C14 -4.6(12)
Rh1 N3 C15 C14 172.8(6)
C13 C14 C15 N3 4.8(12)
C23 C14 C15 N3 -177.9(8)
Rh3 O7 C16 C17 -1.2(13)
Rh3 O7 C16 C12 -178.2(5)
C13 C12 C16 O7 -178.8(8)
C11 C12 C16 O7 2.5(11)
C13 C12 C16 C17 3.9(13)
C11 C12 C16 C17 -174.9(9)
O7 C16 C17 C18 -6.2(18)
C12 C16 C17 C18 170.8(10)
Rh3 O8 C18 C17 3.6(15)
Rh3 O8 C18 C19 178.5(7)
C16 C17 C18 O8 4.8(19)
C16 C17 C18 C19 -169.7(10)
O8 C18 C19 C21 -54.7(16)
C17 C18 C19 C21 120.4(15)
O8 C18 C19 C20 171.9(12)
C17 C18 C19 C20 -13.0(17)
O8 C18 C19 C22 64.4(13)
C17 C18 C19 C22 -120.6(13)
Rh5 O9 C23 C24 0.4(13)
Rh5 O9 C23 C14 -178.1(5)
C13 C14 C23 O9 12.7(11)
C15 C14 C23 O9 -164.5(8)
C13 C14 C23 C24 -166.0(9)
C15 C14 C23 C24 16.8(12)
O9 C23 C24 C25 -6.5(17)
C14 C23 C24 C25 172.0(9)
Rh5 O10 C25 C24 1.1(15)
Rh5 O10 C25 C26 178.1(7)
C23 C24 C25 O10 5.6(17)
C23 C24 C25 C26 -171.3(10)
O10 C25 C26 C27 55.6(14)
C24 C25 C26 C27 -127.1(12)
O10 C25 C26 C28 171.3(14)
C24 C25 C26 C28 -11.4(18)
O10 C25 C26 C29 -60.4(13)
C24 C25 C26 C29 116.9(11)
C34 N4 C30 C31 1.5(13)
Rh2 N4 C30 C31 -179.2(7)
N4 C30 C31 C32 -5.6(14)
N4 C30 C31 C35 -179.5(8)
C30 C31 C32 C33 6.6(13)
C35 C31 C32 C33 -179.8(9)
C31 C32 C33 C34 -3.6(13)
C31 C32 C33 C42 175.2(8)
C30 N4 C34 C33 1.7(13)
Rh2 N4 C34 C33 -177.5(6)
C32 C33 C34 N4 -0.6(13)
C42 C33 C34 N4 -179.5(8)
Rh4 O11 C35 C36 -6.7(14)
Rh4 O11 C35 C31 176.1(6)
C30 C31 C35 O11 21.3(13)
C32 C31 C35 O11 -152.3(9)
C30 C31 C35 C36 -156.2(9)
C32 C31 C35 C36 30.1(14)
O11 C35 C36 C37 11.1(18)
C31 C35 C36 C37 -171.8(10)
Rh4 O12 C37 C36 -1.7(14)
Rh4 O12 C37 C38 174.2(7)
C35 C36 C37 O12 -6.3(17)
C35 C36 C37 C38 178.0(10)
O12 C37 C38 C40' 124.0(17)
C36 C37 C38 C40' -59.9(19)
O12 C37 C38 C40 -34(2)
C36 C37 C38 C40 142(2)
O12 C37 C38 C41 72(2)
C36 C37 C38 C41 -112(2)
O12 C37 C38 C41' -114(2)
C36 C37 C38 C41' 62(2)
O12 C37 C38 C39 168(2)
C36 C37 C38 C39 -16(2)
O12 C37 C38 C39' 5.7(19)
C36 C37 C38 C39' -178.2(16)
Rh6 O13 C42 C43 -1.0(13)
Rh6 O13 C42 C33 175.9(5)
C32 C33 C42 O13 -163.7(9)
C34 C33 C42 O13 15.1(12)
C32 C33 C42 C43 13.4(14)
C34 C33 C42 C43 -167.8(8)
O13 C42 C43 C44 -2.5(16)
C33 C42 C43 C44 -179.3(9)
Rh6 O14 C44 C43 -8.6(14)
Rh6 O14 C44 C45 168.0(11)
Rh6 O14 C44 C45' -174.0(14)
C42 C43 C44 O14 7.5(17)
C42 C43 C44 C45 -168.7(14)
C42 C43 C44 C45' 173.1(15)
O14 C44 C45 C48 71(2)
C43 C44 C45 C48 -112(2)
O14 C44 C45 C46 -173(2)
C43 C44 C45 C46 3(3)
O14 C44 C45 C47 -47(2)
C43 C44 C45 C47 129.0(19)
O14 C44 C45' C47' 109(2)
C43 C44 C45' C47' -57(3)
O14 C44 C45' C46' -130(2)
C43 C44 C45' C46' 64(3)
O14 C44 C45' C48' -13(2)
C43 C44 C45' C48' -179.5(15)
C54 C49 C50 C51 -177.2(10)
C53 C49 C50 C51 3.2(11)
Rh2 C49 C50 C51 62.2(7)
C54 C49 C50 C55 3.5(18)
C53 C49 C50 C55 -176.1(11)
Rh2 C49 C50 C55 -117.1(13)
C54 C49 C50 Rh2 120.6(10)
C53 C49 C50 Rh2 -59.0(7)
C49 C50 C51 C52 -3.3(12)
C55 C50 C51 C52 176.1(11)
Rh2 C50 C51 C52 59.2(8)
C49 C50 C51 C56 176.6(11)
C55 C50 C51 C56 -4.1(18)
Rh2 C50 C51 C56 -120.9(12)
C49 C50 C51 Rh2 -62.5(7)
C55 C50 C51 Rh2 116.8(11)
C50 C51 C52 C57 179.2(11)
C56 C51 C52 C57 -1(2)
Rh2 C51 C52 C57 -122.2(12)
C50 C51 C52 C53 2.0(12)
C56 C51 C52 C53 -177.8(12)
Rh2 C51 C52 C53 60.6(7)
C50 C51 C52 Rh2 -58.6(8)
C56 C51 C52 Rh2 121.5(13)
C51 C52 C53 C49 -0.1(11)
C57 C52 C53 C49 -177.2(12)
Rh2 C52 C53 C49 61.9(6)
C51 C52 C53 C58 171.3(10)
C57 C52 C53 C58 -5.8(18)
Rh2 C52 C53 C58 -126.8(11)
C51 C52 C53 Rh2 -61.9(7)
C57 C52 C53 Rh2 121.0(13)
C50 C49 C53 C52 -2.0(11)
C54 C49 C53 C52 178.4(10)
Rh2 C49 C53 C52 -62.2(7)
C50 C49 C53 C58 -173.8(9)
C54 C49 C53 C58 6.6(16)
Rh2 C49 C53 C58 126.1(10)
C50 C49 C53 Rh2 60.2(7)
C54 C49 C53 Rh2 -119.4(11)
C63 C59 C60 C61 -1.3(10)
C64 C59 C60 C61 -179.9(9)
Rh1 C59 C60 C61 60.7(7)
C63 C59 C60 C65 -176.8(9)
C64 C59 C60 C65 4.6(16)
Rh1 C59 C60 C65 -114.8(10)
C63 C59 C60 Rh1 -62.0(6)
C64 C59 C60 Rh1 119.4(9)
C59 C60 C61 C62 0.7(11)
C65 C60 C61 C62 176.0(9)
Rh1 C60 C61 C62 61.3(6)
C59 C60 C61 C66 178.0(10)
C65 C60 C61 C66 -6.6(16)
Rh1 C60 C61 C66 -121.3(10)
C59 C60 C61 Rh1 -60.7(7)
C65 C60 C61 Rh1 114.7(10)
C60 C61 C62 C63 0.3(10)
C66 C61 C62 C63 -176.9(10)
Rh1 C61 C62 C63 60.9(6)
C60 C61 C62 C67 -176.1(8)
C66 C61 C62 C67 6.7(16)
Rh1 C61 C62 C67 -115.5(9)
C60 C61 C62 Rh1 -60.7(6)
C66 C61 C62 Rh1 122.2(12)
C60 C59 C63 C62 1.4(10)
C64 C59 C63 C62 -180.0(9)
Rh1 C59 C63 C62 -60.3(6)
C60 C59 C63 C68 -178.5(8)
C64 C59 C63 C68 0.1(15)
Rh1 C59 C63 C68 119.7(9)
C60 C59 C63 Rh1 61.8(6)
C64 C59 C63 Rh1 -119.6(10)
C61 C62 C63 C59 -1.1(10)
C67 C62 C63 C59 175.2(9)
Rh1 C62 C63 C59 60.5(6)
C61 C62 C63 C68 178.9(9)
C67 C62 C63 C68 -4.9(14)
Rh1 C62 C63 C68 -119.6(9)
C61 C62 C63 Rh1 -61.5(6)
C67 C62 C63 Rh1 114.7(9)
C73 N5 C69 C70 0.9(16)
Rh3 N5 C69 C70 171.5(9)
N5 C69 C70 C71 -0.1(18)
C69 C70 C71 C72 0.3(16)
C69 C70 C71 C76 178.9(11)
C70 C71 C72 C73 -1.1(15)
C76 C71 C72 C73 -179.8(10)
C69 N5 C73 C72 -1.9(15)
Rh3 N5 C73 C72 -172.4(8)
C71 C72 C73 N5 2.0(17)
C78 N6 C74 C75 -1.1(17)
Rh4 N6 C74 C75 178.5(9)
N6 C74 C75 C76 -2.9(18)
C74 C75 C76 C77 5.7(16)
C74 C75 C76 C71 -177.4(11)
C72 C71 C76 C77 -29.1(16)
C70 C71 C76 C77 152.3(11)
C72 C71 C76 C75 154.2(10)
C70 C71 C76 C75 -24.4(16)
C75 C76 C77 C78 -4.8(16)
C71 C76 C77 C78 178.4(10)
C74 N6 C78 C77 2.0(16)
Rh4 N6 C78 C77 -177.7(8)
C76 C77 C78 N6 1.1(17)
C83 N7 C79 C80 0.3(14)
Rh5 N7 C79 C80 178.9(7)
N7 C79 C80 C81 -1.3(16)
C79 C80 C81 C82 2.6(16)
C79 C80 C81 C86 -179.2(10)
C80 C81 C82 C83 -2.9(16)
C86 C81 C82 C83 178.7(10)
C79 N7 C83 C82 -0.8(15)
Rh5 N7 C83 C82 -179.4(8)
C81 C82 C83 N7 2.2(17)
C88 N8 C84 C85 1.6(15)
Rh6 N8 C84 C85 -177.8(7)
N8 C84 C85 C86 -4.4(15)
C84 C85 C86 C87 6.4(15)
C84 C85 C86 C81 -173.9(9)
C80 C81 C86 C87 -140.4(11)
C82 C81 C86 C87 37.7(14)
C80 C81 C86 C85 39.8(14)
C82 C81 C86 C85 -142.0(11)
C85 C86 C87 C88 -5.6(15)
C81 C86 C87 C88 174.7(9)
C84 N8 C88 C87 -0.9(15)
Rh6 N8 C88 C87 178.5(7)
C86 C87 C88 N8 2.9(15)
C93 C89 C90 C91 1.3(13)
C98 C89 C90 C91 -175.8(12)
Rh3 C89 C90 C91 59.7(7)
C93 C89 C90 C94 178.9(11)
C98 C89 C90 C94 2(2)
Rh3 C89 C90 C94 -122.7(13)
C93 C89 C90 Rh3 -58.4(8)
C98 C89 C90 Rh3 124.4(13)
C89 C90 C91 C92 1.1(13)
C94 C90 C91 C92 -176.3(11)
Rh3 C90 C91 C92 62.0(8)
C89 C90 C91 C95 -178.4(10)
C94 C90 C91 C95 4(2)
Rh3 C90 C91 C95 -117.5(11)
C89 C90 C91 Rh3 -60.9(8)
C94 C90 C91 Rh3 121.7(13)
C90 C91 C92 C93 -3.0(12)
C95 C91 C92 C93 176.5(10)
Rh3 C91 C92 C93 59.1(6)
C90 C91 C92 C96 -177.6(11)
C95 C91 C92 C96 2.0(18)
Rh3 C91 C92 C96 -115.5(12)
C90 C91 C92 Rh3 -62.1(8)
C95 C91 C92 Rh3 117.4(10)
C90 C89 C93 C92 -3.2(12)
C98 C89 C93 C92 174.1(11)
Rh3 C89 C93 C92 -63.0(7)
C90 C89 C93 C97 -178.8(10)
C98 C89 C93 C97 -1.5(18)
Rh3 C89 C93 C97 121.4(11)
C90 C89 C93 Rh3 59.8(8)
C98 C89 C93 Rh3 -122.9(12)
C91 C92 C93 C89 3.8(11)
C96 C92 C93 C89 178.6(10)
Rh3 C92 C93 C89 63.5(7)
C91 C92 C93 C97 179.6(9)
C96 C92 C93 C97 -5.6(16)
Rh3 C92 C93 C97 -120.7(10)
C91 C92 C93 Rh3 -59.7(7)
C96 C92 C93 Rh3 115.1(11)
C103 C99 C100 C101 1.6(17)
C104 C99 C100 C101 -179.1(15)
Rh4 C99 C100 C101 62.1(11)
C103 C99 C100 C105 -173.4(17)
C104 C99 C100 C105 6(3)
Rh4 C99 C100 C105 -113(2)
C103 C99 C100 Rh4 -60.5(8)
C104 C99 C100 Rh4 118.8(15)
C99 C100 C101 C106 -178.1(17)
C105 C100 C101 C106 -2(3)
Rh4 C100 C101 C106 -117.8(19)
C99 C100 C101 C102 -5.1(18)
C105 C100 C101 C102 171.0(13)
Rh4 C100 C101 C102 55.2(10)
C99 C100 C101 Rh4 -60.3(10)
C105 C100 C101 Rh4 115.8(15)
C100 C101 C102 C103 6.6(16)
C106 C101 C102 C103 179.9(16)
Rh4 C101 C102 C103 64.5(7)
C100 C101 C102 C107 174.9(16)
C106 C101 C102 C107 -12(3)
Rh4 C101 C102 C107 -127.2(17)
C100 C101 C102 Rh4 -57.9(12)
C106 C101 C102 Rh4 115.4(18)
C100 C99 C103 C102 2.7(14)
C104 C99 C103 C102 -176.6(12)
Rh4 C99 C103 C102 -59.2(8)
C100 C99 C103 C108 175.7(12)
C104 C99 C103 C108 -4(2)
Rh4 C99 C103 C108 113.8(12)
C100 C99 C103 Rh4 61.9(10)
C104 C99 C103 Rh4 -117.4(13)
C107 C102 C103 C99 -174.0(14)
C101 C102 C103 C99 -5.4(13)
Rh4 C102 C103 C99 60.1(8)
C107 C102 C103 C108 12(2)
C101 C102 C103 C108 -179.0(11)
Rh4 C102 C103 C108 -113.5(11)
C107 C102 C103 Rh4 125.9(15)
C101 C102 C103 Rh4 -65.5(9)
C113 C109 C110 C111 -4.0(11)
C114 C109 C110 C111 -179.8(10)
Rh5 C109 C110 C111 58.3(7)
C113 C109 C110 C115 -176.2(11)
C114 C109 C110 C115 8.0(18)
Rh5 C109 C110 C115 -113.9(12)
C113 C109 C110 Rh5 -62.3(7)
C114 C109 C110 Rh5 121.9(10)
C109 C110 C111 C112 4.9(12)
C115 C110 C111 C112 178.3(10)
Rh5 C110 C111 C112 64.1(8)
C109 C110 C111 C116 177.0(12)
C115 C110 C111 C116 -9.5(17)
Rh5 C110 C111 C116 -123.8(13)
C109 C110 C111 Rh5 -59.2(7)
C115 C110 C111 Rh5 114.2(10)
C116 C111 C112 C113 -175.5(13)
C110 C111 C112 C113 -4.0(12)
Rh5 C111 C112 C113 59.2(8)
C116 C111 C112 C117 8(2)
C110 C111 C112 C117 179.9(10)
Rh5 C111 C112 C117 -116.9(10)
C116 C111 C112 Rh5 125.3(15)
C110 C111 C112 Rh5 -63.2(7)
C111 C112 C113 C109 1.7(11)
C117 C112 C113 C109 178.0(9)
Rh5 C112 C113 C109 60.3(6)
C111 C112 C113 C118 -179.0(11)
C117 C112 C113 C118 -2.7(17)
Rh5 C112 C113 C118 -120.4(11)
C111 C112 C113 Rh5 -58.7(8)
C117 C112 C113 Rh5 117.6(10)
C110 C109 C113 C112 1.6(11)
C114 C109 C113 C112 177.2(10)
Rh5 C109 C113 C112 -60.9(6)
C110 C109 C113 C118 -177.8(10)
C114 C109 C113 C118 -2.2(16)
Rh5 C109 C113 C118 119.8(10)
C110 C109 C113 Rh5 62.5(7)
C114 C109 C113 Rh5 -121.9(11)
C123 C119 C120 C121 -2.2(12)
C124 C119 C120 C121 177.4(11)
Rh6 C119 C120 C121 60.1(7)
C123 C119 C120 C125 -175.0(10)
C124 C119 C120 C125 4.6(17)
Rh6 C119 C120 C125 -112.7(10)
C123 C119 C120 Rh6 -62.3(8)
C124 C119 C120 Rh6 117.3(11)
C119 C120 C121 C122 2.1(12)
C125 C120 C121 C122 174.9(10)
Rh6 C120 C121 C122 61.5(8)
C119 C120 C121 C126 175.9(12)
C125 C120 C121 C126 -11.2(18)
Rh6 C120 C121 C126 -124.7(13)
C119 C120 C121 Rh6 -59.4(7)
C125 C120 C121 Rh6 113.4(10)
C120 C121 C122 C123 -1.3(15)
C126 C121 C122 C123 -175.1(12)
Rh6 C121 C122 C123 62.0(10)
C120 C121 C122 C127 170.8(11)
C126 C121 C122 C127 -3(2)
Rh6 C121 C122 C127 -125.9(13)
C120 C121 C122 Rh6 -63.3(7)
C126 C121 C122 Rh6 122.9(13)
C121 C122 C123 C119 -0.1(15)
C127 C122 C123 C119 -172.5(11)
Rh6 C122 C123 C119 61.3(8)
C121 C122 C123 C128 -178.3(13)
C127 C122 C123 C128 9(2)
Rh6 C122 C123 C128 -117.0(15)
C121 C122 C123 Rh6 -61.3(10)
C127 C122 C123 Rh6 126.2(12)
C120 C119 C123 C122 1.4(13)
C124 C119 C123 C122 -178.2(12)
Rh6 C119 C123 C122 -60.6(9)
C120 C119 C123 C128 179.7(12)
C124 C119 C123 C128 0(2)
Rh6 C119 C123 C128 117.7(13)
C120 C119 C123 Rh6 62.0(7)
C124 C119 C123 Rh6 -117.6(13)
O17 S1 C129 F2 56.3(9)
O16 S1 C129 F2 -61.1(9)
O15 S1 C129 F2 177.4(8)
O17 S1 C129 F3 176.7(8)
O16 S1 C129 F3 59.3(10)
O15 S1 C129 F3 -62.3(9)
O17 S1 C129 F1 -63.0(9)
O16 S1 C129 F1 179.6(8)
O15 S1 C129 F1 58.1(9)
O19 S2 C130 F5 58.0(15)
O18 S2 C130 F5 -60.8(15)
O20 S2 C130 F5 173.3(15)
O19 S2 C130 F6 -175.4(13)
O18 S2 C130 F6 65.8(15)
O20 S2 C130 F6 -60.1(17)
O19 S2 C130 F4 -59.5(12)
O18 S2 C130 F4 -178.3(11)
O20 S2 C130 F4 55.8(14)
O23 S3 C131 F9 -172(3)
O21 S3 C131 F9 -21(3)
O22 S3 C131 F9 75(4)
O23 S3 C131 F7 -66(3)
O21 S3 C131 F7 85(3)
O22 S3 C131 F7 -178(3)
O23 S3 C131 F8 44(3)
O21 S3 C131 F8 -165(3)
O22 S3 C131 F8 -68(3)
O21' S3' C231 F9' 68(3)
O23' S3' C231 F9' -166(2)
O22' S3' C231 F9' -49(3)
O21' S3' C231 F7' -59(3)
O23' S3' C231 F7' 67(3)
O22' S3' C231 F7' -176(3)
O21' S3' C231 F8' -175(3)
O23' S3' C231 F8' -49(3)
O22' S3' C231 F8' 68(2)
O25 S4 C132 F12 -67(3)
O24 S4 C132 F12 167(3)
O26 S4 C132 F12 46(3)
O25 S4 C132 F11 163(3)
O24 S4 C132 F11 38(4)
O26 S4 C132 F11 -84(3)
O25 S4 C132 F10 68(3)
O24 S4 C132 F10 -57(3)
O26 S4 C132 F10 -179(2)
O24' S4' C232 F12' 54(3)
O26' S4' C232 F12' -64(3)
O25' S4' C232 F12' 178(3)
O24' S4' C232 F10' -175(2)
O26' S4' C232 F10' 68(3)
O25' S4' C232 F10' -51(3)
O24' S4' C232 F11' -73(2)
O26' S4' C232 F11' 169(2)
O25' S4' C232 F11' 51(2)

loop_
_platon_squeeze_void_nr
_platon_squeeze_void_average_x
_platon_squeeze_void_average_y
_platon_squeeze_void_average_z
_platon_squeeze_void_volume
_platon_squeeze_void_count_electrons
_platon_squeeze_void_content
1 0.500 0.996 0.500 1653 551 ' '
2 0.195 0.885 0.021 12 2 ' '
3 0.283 0.151 0.651 21 6 ' '
4 0.274 0.952 0.947 9 0 ' '
5 0.430 0.648 0.997 81 8 ' '
6 0.570 0.352 1.003 81 8 ' '
7 0.717 0.848 0.349 21 6 ' '
8 0.726 0.048 0.053 8 0 ' '
9 0.804 0.115 0.979 12 2 ' '
